data_4065852
loop_
_publ_author_name
'Crisp, Jeffrey A.'
'Meier, Ryan M.'
'Overby, Jason S.'
'Hanusa, Timothy P.'
'Rheingold, Arnold L.'
'Brennessel, William W.'

_publ_section_title
;
 Indenyl Complexes of Manganese(II). Conformational Flexibility of the
 Manganese(II)&#x2212;(RnC9H7&#x2212;n) Bond
;
_journal_issue 10
_journal_name_full Organometallics
_journal_page_first 2322
_journal_paper_doi 10.1021/om100162j
_journal_volume 29
_journal_year 2010
_chemical_absolute_configuration ad
_chemical_formula_moiety 'C168 H204 K6 Mn4 O18, 2(C33 H33 Mn)'
_chemical_formula_sum 'C234 H270 K6 Mn6 O18'
_chemical_formula_weight 3934.74
_chemical_name_common hanjc07
_chemical_name_systematic
; 
 ? 
;
_space_group_IT_number 173
_symmetry_cell_setting hexagonal
_symmetry_space_group_name_Hall 'P 6c'
_symmetry_space_group_name_H-M 'P 63'
_atom_sites_solution_hydrogens geom
_atom_sites_solution_primary direct
_atom_sites_solution_secondary difmap
_audit_creation_method SHELXL-97
_cell_angle_alpha 90.00
_cell_angle_beta 90.00
_cell_angle_gamma 120.00
_cell_formula_units_Z 2
_cell_length_a 19.125(5)
_cell_length_b 19.125(5)
_cell_length_c 32.076(8)
_cell_measurement_reflns_used 4170
_cell_measurement_temperature 100.0(1)
_cell_measurement_theta_max 31.15
_cell_measurement_theta_min 2.27
_cell_volume 10160(5)
_computing_cell_refinement 'SAINT (Bruker, 2007)'
_computing_data_collection 'APEX2 (Bruker, 2008)'
_computing_data_reduction 'SAINT (Bruker, 2007)'
_computing_molecular_graphics 'SHELXTL (Sheldrick, 2008)'
_computing_publication_material 'SHELXTL (Sheldrick, 2008)'
_computing_structure_refinement 'SHELXL-97 (Sheldrick, 2008)'
_computing_structure_solution 'SIR97 (Altomare et al., 1999)'
_diffrn_ambient_temperature 100.0(1)
_diffrn_measured_fraction_theta_full 1.000
_diffrn_measured_fraction_theta_max 1.000
_diffrn_measurement_device_type 'Bruker SMART APEX II CCD Platform'
_diffrn_measurement_method 'area detector, \w scans per \f'
_diffrn_radiation_monochromator graphite
_diffrn_radiation_source 'fine-focus sealed tube'
_diffrn_radiation_type MoK\a
_diffrn_radiation_wavelength 0.71073
_diffrn_reflns_av_R_equivalents 0.1435
_diffrn_reflns_av_sigmaI/netI 0.1024
_diffrn_reflns_limit_h_max 28
_diffrn_reflns_limit_h_min -28
_diffrn_reflns_limit_k_max 28
_diffrn_reflns_limit_k_min -28
_diffrn_reflns_limit_l_max 47
_diffrn_reflns_limit_l_min -47
_diffrn_reflns_number 132350
_diffrn_reflns_theta_full 31.51
_diffrn_reflns_theta_max 31.51
_diffrn_reflns_theta_min 1.77
_diffrn_standards_number 0
_exptl_absorpt_coefficient_mu 0.549
_exptl_absorpt_correction_T_max 0.9678
_exptl_absorpt_correction_T_min 0.8616
_exptl_absorpt_correction_type multi-scan
_exptl_absorpt_process_details 'SADABS (Sheldrick, 2008)'
_exptl_crystal_colour yellow
_exptl_crystal_density_diffrn 1.286
_exptl_crystal_density_method 'not measured'
_exptl_crystal_description 'hexagonal plate'
_exptl_crystal_F_000 4164
_exptl_crystal_size_max 0.28
_exptl_crystal_size_mid 0.16
_exptl_crystal_size_min 0.06
_refine_diff_density_max 4.709
_refine_diff_density_min -0.541
_refine_diff_density_rms 0.129
_refine_ls_abs_structure_details 'Flack H D (1983), 11108 Friedel pairs, Acta Cryst. A39, 876-881'
_refine_ls_abs_structure_Flack 0.21(2)
_refine_ls_extinction_method none
_refine_ls_goodness_of_fit_ref 1.012
_refine_ls_hydrogen_treatment constr
_refine_ls_matrix_type full
_refine_ls_number_parameters 822
_refine_ls_number_reflns 22576
_refine_ls_number_restraints 14
_refine_ls_restrained_S_all 1.012
_refine_ls_R_factor_all 0.1425
_refine_ls_R_factor_gt 0.0758
_refine_ls_shift/su_max 0.001
_refine_ls_shift/su_mean 0.000
_refine_ls_structure_factor_coef Fsqd
_refine_ls_weighting_details 'calc w=1/[\s^2^(Fo^2^)+(0.1193P)^2^+0.0000P] where P=(Fo^2^+2Fc^2^)/3'
_refine_ls_weighting_scheme calc
_refine_ls_wR_factor_gt 0.1770
_refine_ls_wR_factor_ref 0.2191
_reflns_number_gt 13455
_reflns_number_total 22576
_reflns_threshold_expression >2sigma(I)
_cod_data_source_file om100162j_si_001.cif
_cod_data_source_block hanjc07
_cod_original_cell_volume 10160(4)
_cod_database_code 4065852

loop_
_symmetry_equiv_pos_as_xyz
'x, y, z'
'-y, x-y, z'
'-x+y, -x, z'
'-x, -y, z+1/2'
'y, -x+y, z+1/2'
'x-y, x, z+1/2'

loop_
_atom_site_label
_atom_site_type_symbol
_atom_site_fract_x
_atom_site_fract_y
_atom_site_fract_z
_atom_site_U_iso_or_equiv
_atom_site_adp_type
_atom_site_occupancy
_atom_site_symmetry_multiplicity
_atom_site_calc_flag
_atom_site_refinement_flags
_atom_site_disorder_assembly
_atom_site_disorder_group
Mn1 Mn 0.6667 0.3333 0.65768(4) 0.0203(3) Uani 1 3 d S . .
C1 C 0.5713(3) 0.3686(3) 0.63671(16) 0.0211(9) Uani 1 1 d . . .
H1 H 0.5852 0.4177 0.6197 0.025 Uiso 1 1 calc R . .
C2 C 0.5682(3) 0.3676(3) 0.68131(15) 0.0250(10) Uani 1 1 d . . .
H2 H 0.5828 0.4168 0.6983 0.030 Uiso 1 1 calc R . .
C3 C 0.5142(3) 0.2890(3) 0.69535(15) 0.0222(9) Uani 1 1 d . . .
H3 H 0.5017 0.2725 0.7236 0.027 Uiso 1 1 calc R . .
C4 C 0.4292(3) 0.1544(3) 0.65582(14) 0.0185(8) Uani 1 1 d . . .
C5 C 0.4128(3) 0.1228(3) 0.61609(14) 0.0207(9) Uani 1 1 d . . .
H5 H 0.3779 0.0664 0.6126 0.025 Uiso 1 1 calc R . .
C6 C 0.4462(3) 0.1718(3) 0.58007(14) 0.0200(9) Uani 1 1 d . . .
H6 H 0.4331 0.1473 0.5533 0.024 Uiso 1 1 calc R . .
C7 C 0.4971(3) 0.2538(3) 0.58300(14) 0.0183(8) Uani 1 1 d . . .
C8 C 0.5163(3) 0.2885(3) 0.62314(14) 0.0191(9) Uani 1 1 d . . .
C9 C 0.4816(2) 0.2387(3) 0.65956(14) 0.0176(8) Uani 1 1 d . . .
C10 C 0.3957(3) 0.1029(3) 0.69400(15) 0.0275(10) Uani 1 1 d . . .
H10A H 0.3659 0.0459 0.6859 0.041 Uiso 1 1 calc R . .
H10B H 0.3591 0.1170 0.7084 0.041 Uiso 1 1 calc R . .
H10C H 0.4400 0.1122 0.7127 0.041 Uiso 1 1 calc R . .
C11 C 0.5342(3) 0.3078(3) 0.54584(15) 0.0260(10) Uani 1 1 d . . .
H11A H 0.5239 0.2747 0.5208 0.039 Uiso 1 1 calc R . .
H11B H 0.5926 0.3415 0.5501 0.039 Uiso 1 1 calc R . .
H11C H 0.5104 0.3424 0.5424 0.039 Uiso 1 1 calc R . .
Mn2 Mn 0.0000 0.0000 0.60155(4) 0.0206(2) Uani 1 3 d S . .
C12 C 0.1251(3) 0.1044(3) 0.62345(16) 0.0227(10) Uani 1 1 d . . .
H12 H 0.1313 0.1489 0.6422 0.027 Uiso 1 1 calc R . .
C13 C 0.1251(3) 0.1097(3) 0.57879(15) 0.0225(9) Uani 1 1 d . . .
H13 H 0.1297 0.1575 0.5636 0.027 Uiso 1 1 calc R . .
C14 C 0.1518(3) 0.0595(3) 0.56214(15) 0.0232(9) Uani 1 1 d . . .
H14 H 0.1567 0.0513 0.5333 0.028 Uiso 1 1 calc R . .
C15 C 0.1974(3) -0.0337(3) 0.59600(16) 0.0225(10) Uani 1 1 d . . .
C16 C 0.2099(3) -0.0573(3) 0.63386(18) 0.0265(10) Uani 1 1 d . . .
H16 H 0.2277 -0.0956 0.6350 0.032 Uiso 1 1 calc R . .
C17 C 0.1973(3) -0.0269(3) 0.67194(16) 0.0253(10) Uani 1 1 d . . .
H17 H 0.2086 -0.0442 0.6976 0.030 Uiso 1 1 calc R . .
C18 C 0.1695(3) 0.0268(3) 0.67267(15) 0.0209(9) Uani 1 1 d . . .
C19 C 0.1541(3) 0.0522(3) 0.63354(15) 0.0183(8) Uani 1 1 d . . .
C20 C 0.1704(3) 0.0228(3) 0.59544(14) 0.0191(9) Uani 1 1 d . . .
C21 C 0.2121(3) -0.0651(3) 0.55621(19) 0.0341(12) Uani 1 1 d . . .
H21A H 0.2270 -0.1062 0.5625 0.051 Uiso 1 1 calc R . .
H21B H 0.2562 -0.0206 0.5408 0.051 Uiso 1 1 calc R . .
H21C H 0.1630 -0.0892 0.5392 0.051 Uiso 1 1 calc R . .
C22 C 0.1554(3) 0.0594(3) 0.71237(15) 0.0319(11) Uani 1 1 d . . .
H22A H 0.1796 0.0459 0.7357 0.048 Uiso 1 1 calc R . .
H22B H 0.0973 0.0354 0.7171 0.048 Uiso 1 1 calc R . .
H22C H 0.1803 0.1182 0.7102 0.048 Uiso 1 1 calc R . .
Mn3 Mn 0.3333 0.6667 0.34741(4) 0.0213(3) Uani 1 3 d S . .
C23 C 0.2969(3) 0.5357(3) 0.36758(16) 0.0243(10) Uani 1 1 d . . .
H23 H 0.2473 0.5001 0.3841 0.029 Uiso 1 1 calc R . .
C24 C 0.2999(3) 0.5340(3) 0.32269(16) 0.0255(10) Uani 1 1 d . . .
H24 H 0.2516 0.4997 0.3050 0.031 Uiso 1 1 calc R . .
C25 C 0.3786(3) 0.5595(3) 0.31000(15) 0.0224(9) Uani 1 1 d . . .
H25 H 0.3967 0.5651 0.2820 0.027 Uiso 1 1 calc R . .
C26 C 0.5121(3) 0.6086(3) 0.35094(15) 0.0204(9) Uani 1 1 d . . .
C27 C 0.5424(3) 0.6243(3) 0.39081(16) 0.0224(10) Uani 1 1 d . . .
H27 H 0.5988 0.6467 0.3949 0.027 Uiso 1 1 calc R . .
C28 C 0.4916(3) 0.6080(3) 0.42626(15) 0.0207(9) Uani 1 1 d . . .
H28 H 0.5152 0.6199 0.4532 0.025 Uiso 1 1 calc R . .
C29 C 0.4091(3) 0.5752(3) 0.42262(14) 0.0203(9) Uani 1 1 d . . .
C30 C 0.3766(3) 0.5604(3) 0.38178(14) 0.0184(8) Uani 1 1 d . . .
C31 C 0.4269(3) 0.5756(2) 0.34594(14) 0.0183(8) Uani 1 1 d . . .
C32 C 0.5637(3) 0.6262(3) 0.31322(15) 0.0258(10) Uani 1 1 d . . .
H32A H 0.5527 0.6589 0.2937 0.039 Uiso 1 1 calc R . .
H32B H 0.5517 0.5753 0.2998 0.039 Uiso 1 1 calc R . .
H32C H 0.6207 0.6559 0.3214 0.039 Uiso 1 1 calc R . .
C33 C 0.3549(3) 0.5589(3) 0.45965(15) 0.0271(10) Uani 1 1 d . . .
H33A H 0.3872 0.5732 0.4853 0.041 Uiso 1 1 calc R . .
H33B H 0.3139 0.5015 0.4603 0.041 Uiso 1 1 calc R . .
H33C H 0.3284 0.5913 0.4575 0.041 Uiso 1 1 calc R . .
Mn4 Mn 0.6667 0.3333 0.40790(4) 0.0182(3) Uani 1 3 d S . .
C34 C 0.5655(3) 0.3568(3) 0.38666(14) 0.0197(9) Uani 1 1 d . . .
H34 H 0.5209 0.3190 0.3678 0.024 Uiso 1 1 calc R . .
C35 C 0.5579(3) 0.3523(3) 0.43061(16) 0.0230(10) Uani 1 1 d . . .
H35 H 0.5090 0.3090 0.4451 0.028 Uiso 1 1 calc R . .
C36 C 0.6064(3) 0.4295(3) 0.44786(14) 0.0178(9) Uani 1 1 d . . .
H36 H 0.6129 0.4427 0.4767 0.021 Uiso 1 1 calc R . .
C37 C 0.6984(3) 0.5690(3) 0.41406(16) 0.0222(9) Uani 1 1 d . . .
C38 C 0.7244(3) 0.6056(3) 0.37519(17) 0.0271(11) Uani 1 1 d . . .
H38 H 0.7611 0.6621 0.3739 0.033 Uiso 1 1 calc R . .
C39 C 0.6979(3) 0.5617(3) 0.33812(18) 0.0258(11) Uani 1 1 d . . .
H39 H 0.7173 0.5896 0.3125 0.031 Uiso 1 1 calc R . .
C40 C 0.6449(3) 0.4797(3) 0.33710(16) 0.0215(10) Uani 1 1 d . . .
C41 C 0.6185(3) 0.4413(3) 0.37633(15) 0.0179(9) Uani 1 1 d . . .
C42 C 0.6440(3) 0.4844(3) 0.41428(15) 0.0186(9) Uani 1 1 d . . .
C43 C 0.7243(3) 0.6160(3) 0.45442(17) 0.0309(11) Uani 1 1 d . . .
H43A H 0.7645 0.6724 0.4485 0.046 Uiso 1 1 calc R . .
H43B H 0.7480 0.5926 0.4729 0.046 Uiso 1 1 calc R . .
H43C H 0.6773 0.6136 0.4680 0.046 Uiso 1 1 calc R . .
C44 C 0.6141(4) 0.4318(4) 0.29739(17) 0.0321(13) Uani 1 1 d . . .
H44A H 0.5549 0.4041 0.2971 0.048 Uiso 1 1 calc R . .
H44B H 0.6318 0.3919 0.2959 0.048 Uiso 1 1 calc R . .
H44C H 0.6354 0.4683 0.2734 0.048 Uiso 1 1 calc R . .
Mn5 Mn 0.3333 0.6667 0.59977(4) 0.0186(3) Uani 1 3 d S . .
C45 C 0.3065(3) 0.5394(3) 0.61951(15) 0.0217(10) Uani 1 1 d . . .
H45 H 0.3449 0.5307 0.6368 0.026 Uiso 1 1 calc R . .
C46 C 0.3063(3) 0.5361(3) 0.57493(15) 0.0229(10) Uani 1 1 d . . .
H46 H 0.3461 0.5279 0.5585 0.027 Uiso 1 1 calc R . .
C47 C 0.2279(3) 0.5123(3) 0.56067(16) 0.0241(10) Uani 1 1 d . . .
H47 H 0.2116 0.5069 0.5323 0.029 Uiso 1 1 calc R . .
C48 C 0.0958(3) 0.4777(3) 0.59896(17) 0.0243(10) Uani 1 1 d . . .
C49 C 0.0642(3) 0.4696(3) 0.63804(19) 0.0291(12) Uani 1 1 d . . .
H49 H 0.0091 0.4551 0.6409 0.035 Uiso 1 1 calc R . .
C50 C 0.1113(3) 0.4822(3) 0.67471(16) 0.0242(10) Uani 1 1 d . . .
H50 H 0.0862 0.4741 0.7012 0.029 Uiso 1 1 calc R . .
C51 C 0.1915(3) 0.5058(3) 0.67282(16) 0.0203(9) Uani 1 1 d . . .
C52 C 0.2266(3) 0.5141(2) 0.63275(15) 0.0152(8) Uani 1 1 d . . .
C53 C 0.1781(3) 0.4981(3) 0.59548(15) 0.0197(9) Uani 1 1 d . . .
C54 C 0.0459(3) 0.4638(3) 0.56054(19) 0.0361(13) Uani 1 1 d . . .
H54A H -0.0059 0.4590 0.5683 0.054 Uiso 1 1 calc R . .
H54B H 0.0364 0.4140 0.5468 0.054 Uiso 1 1 calc R . .
H54C H 0.0747 0.5094 0.5414 0.054 Uiso 1 1 calc R . .
C55 C 0.2433(3) 0.5228(3) 0.71099(16) 0.0262(11) Uani 1 1 d . . .
H55A H 0.2087 0.5003 0.7356 0.039 Uiso 1 1 calc R . .
H55B H 0.2779 0.5813 0.7144 0.039 Uiso 1 1 calc R . .
H55C H 0.2771 0.4980 0.7078 0.039 Uiso 1 1 calc R . .
Mn6 Mn 0.0000 0.0000 0.40328(4) 0.0246(3) Uani 1 3 d S . .
C56 C 0.1306(3) 0.0938(3) 0.38788(19) 0.0326(13) Uani 1 1 d . . .
H56 H 0.1452 0.1459 0.3737 0.039 Uiso 1 1 calc R . .
C57 C 0.1324(3) 0.0874(4) 0.43200(19) 0.0406(14) Uani 1 1 d . . .
H57 H 0.1438 0.1334 0.4509 0.049 Uiso 1 1 calc R . .
C58 C 0.1507(3) 0.0275(4) 0.44314(18) 0.0377(13) Uani 1 1 d . . .
H58 H 0.1541 0.0112 0.4707 0.045 Uiso 1 1 calc R . .
C59 C 0.1815(3) -0.0655(3) 0.39825(17) 0.0270(10) Uani 1 1 d . . .
C60 C 0.1911(3) -0.0819(3) 0.35801(16) 0.0261(10) Uani 1 1 d . . .
H60 H 0.2049 -0.1224 0.3527 0.031 Uiso 1 1 calc R . .
C61 C 0.1814(3) -0.0408(3) 0.32417(17) 0.0266(10) Uani 1 1 d . . .
H61 H 0.1881 -0.0547 0.2966 0.032 Uiso 1 1 calc R . .
C62 C 0.1622(3) 0.0191(3) 0.33004(16) 0.0238(10) Uani 1 1 d . . .
C63 C 0.1527(3) 0.0379(3) 0.37125(16) 0.0252(10) Uani 1 1 d . . .
C64 C 0.1634(3) -0.0046(3) 0.40542(16) 0.0270(10) Uani 1 1 d . . .
C65 C 0.1884(3) -0.1145(4) 0.43355(18) 0.0397(13) Uani 1 1 d . . .
H65A H 0.2035 -0.1527 0.4222 0.060 Uiso 1 1 calc R . .
H65B H 0.1363 -0.1444 0.4479 0.060 Uiso 1 1 calc R . .
H65C H 0.2297 -0.0782 0.4533 0.060 Uiso 1 1 calc R . .
C66 C 0.1472(3) 0.0614(3) 0.29458(17) 0.0308(11) Uani 1 1 d . . .
H66A H 0.1795 0.1200 0.2987 0.046 Uiso 1 1 calc R . .
H66B H 0.0898 0.0451 0.2937 0.046 Uiso 1 1 calc R . .
H66C H 0.1626 0.0468 0.2682 0.046 Uiso 1 1 calc R . .
K1 K 0.30786(5) 0.19799(5) 0.60557(3) 0.02016(17) Uani 1 1 d . A .
K2 K 0.46728(5) 0.44434(5) 0.39785(3) 0.02047(18) Uani 1 1 d . . .
O1 O 0.3554(2) 0.3303(2) 0.35357(12) 0.0323(8) Uani 1 1 d . . .
C67 C 0.3489(4) 0.2606(3) 0.3339(2) 0.0436(15) Uani 1 1 d . . .
H67A H 0.3023 0.2114 0.3455 0.052 Uiso 1 1 calc R . .
H67B H 0.3984 0.2576 0.3392 0.052 Uiso 1 1 calc R . .
C68 C 0.3378(4) 0.2647(4) 0.2877(2) 0.0456(16) Uani 1 1 d . . .
H68A H 0.3861 0.3122 0.2760 0.055 Uiso 1 1 calc R . .
H68B H 0.3329 0.2158 0.2743 0.055 Uiso 1 1 calc R . .
O2 O 0.2691(2) 0.2702(2) 0.27831(11) 0.0364(9) Uani 1 1 d . . .
C69 C 0.2753(4) 0.3393(3) 0.29880(17) 0.0318(12) Uani 1 1 d . . .
H69A H 0.2260 0.3424 0.2932 0.038 Uiso 1 1 calc R . .
H69B H 0.3220 0.3887 0.2874 0.038 Uiso 1 1 calc R . .
C70 C 0.2856(3) 0.3362(3) 0.34471(16) 0.0274(10) Uani 1 1 d . . .
H70A H 0.2909 0.3855 0.3578 0.033 Uiso 1 1 calc R . .
H70B H 0.2373 0.2889 0.3566 0.033 Uiso 1 1 calc R . .
O3 O 0.3583(2) 0.3647(2) 0.45963(11) 0.0317(8) Uani 1 1 d . . .
C71 C 0.3964(4) 0.4010(3) 0.49760(18) 0.0387(13) Uani 1 1 d . . .
H71A H 0.4142 0.4593 0.4968 0.046 Uiso 1 1 calc R . .
H71B H 0.4447 0.3954 0.5015 0.046 Uiso 1 1 calc R . .
C72 C 0.3396(5) 0.3620(3) 0.53335(17) 0.0486(17) Uani 1 1 d . . .
H72A H 0.3667 0.3888 0.5597 0.058 Uiso 1 1 calc R . .
H72B H 0.2917 0.3686 0.5298 0.058 Uiso 1 1 calc R . .
O4 O 0.3148(2) 0.2794(2) 0.53554(12) 0.0388(9) Uani 1 1 d . . .
C73 C 0.2744(3) 0.2416(3) 0.49758(16) 0.0376(12) Uani 1 1 d . . .
H73A H 0.2255 0.2466 0.4946 0.045 Uiso 1 1 calc R . .
H73B H 0.2570 0.1834 0.4986 0.045 Uiso 1 1 calc R . .
C74 C 0.3292(3) 0.2800(3) 0.46007(17) 0.0357(12) Uani 1 1 d . . .
H74A H 0.3752 0.2701 0.4614 0.043 Uiso 1 1 calc R . .
H74B H 0.2988 0.2553 0.4341 0.043 Uiso 1 1 calc R . .
O5 O 0.3200(2) 0.3221(2) 0.64482(13) 0.0327(9) Uani 1 1 d D . .
C75 C 0.2548(14) 0.328(3) 0.6645(8) 0.050(5) Uani 0.46(2) 1 d PD A 1
H75A H 0.2024 0.2808 0.6569 0.060 Uiso 0.46(2) 1 calc PR A 1
H75B H 0.2550 0.3773 0.6542 0.060 Uiso 0.46(2) 1 calc PR A 1
C76 C 0.2636(13) 0.3329(17) 0.7105(8) 0.061(6) Uani 0.46(2) 1 d PD A 1
H76A H 0.2187 0.3374 0.7230 0.073 Uiso 0.46(2) 1 calc PR A 1
H76B H 0.2598 0.2824 0.7209 0.073 Uiso 0.46(2) 1 calc PR A 1
O6 O 0.3396(13) 0.4008(18) 0.7238(7) 0.045(3) Uani 0.46(2) 1 d PD A 1
C77 C 0.4051(12) 0.396(2) 0.7038(8) 0.037(3) Uani 0.46(2) 1 d PD A 1
H77A H 0.4066 0.3481 0.7142 0.045 Uiso 0.46(2) 1 calc PR A 1
H77B H 0.4572 0.4446 0.7109 0.045 Uiso 0.46(2) 1 calc PR A 1
C78 C 0.3942(10) 0.390(2) 0.6579(8) 0.029(3) Uani 0.46(2) 1 d PD A 1
H78A H 0.3961 0.4402 0.6476 0.035 Uiso 0.46(2) 1 calc PR A 1
H78B H 0.4397 0.3875 0.6449 0.035 Uiso 0.46(2) 1 calc PR A 1
C75' C 0.2526(12) 0.334(2) 0.6529(7) 0.050(5) Uani 0.54(2) 1 d PD A 5
H75C H 0.2035 0.2916 0.6390 0.060 Uiso 0.54(2) 1 calc PR A 5
H75D H 0.2640 0.3873 0.6421 0.060 Uiso 0.54(2) 1 calc PR A 5
C76' C 0.2402(11) 0.3303(14) 0.6988(8) 0.061(6) Uani 0.54(2) 1 d PD A 5
H76C H 0.1944 0.3387 0.7055 0.073 Uiso 0.54(2) 1 calc PR A 5
H76D H 0.2272 0.2764 0.7093 0.073 Uiso 0.54(2) 1 calc PR A 5
O6' O 0.3132(12) 0.3923(15) 0.7185(6) 0.045(3) Uani 0.54(2) 1 d PD A 5
C77' C 0.3837(12) 0.3865(19) 0.7090(6) 0.037(3) Uani 0.54(2) 1 d PD A 5
H77C H 0.3784 0.3367 0.7214 0.045 Uiso 0.54(2) 1 calc PR A 5
H77D H 0.4323 0.4334 0.7210 0.045 Uiso 0.54(2) 1 calc PR A 5
C78' C 0.3923(9) 0.3850(17) 0.6631(7) 0.029(3) Uani 0.54(2) 1 d PD A 5
H78C H 0.4043 0.4376 0.6512 0.035 Uiso 0.54(2) 1 calc PR A 5
H78D H 0.4379 0.3764 0.6564 0.035 Uiso 0.54(2) 1 calc PR A 5

loop_
_atom_site_aniso_label
_atom_site_aniso_U_11
_atom_site_aniso_U_22
_atom_site_aniso_U_33
_atom_site_aniso_U_23
_atom_site_aniso_U_13
_atom_site_aniso_U_12
Mn1 0.0210(4) 0.0210(4) 0.0189(6) 0.000 0.000 0.01048(19)
C1 0.0143(19) 0.019(2) 0.031(2) 0.0051(19) 0.0043(18) 0.0092(17)
C2 0.018(2) 0.023(2) 0.034(3) -0.0086(19) -0.0026(18) 0.0099(18)
C3 0.020(2) 0.030(2) 0.018(2) -0.0054(18) -0.0017(16) 0.0133(19)
C4 0.020(2) 0.022(2) 0.014(2) 0.0038(16) 0.0034(16) 0.0112(18)
C5 0.019(2) 0.021(2) 0.020(2) -0.0001(17) -0.0018(16) 0.0091(18)
C6 0.019(2) 0.020(2) 0.021(2) -0.0033(17) -0.0005(17) 0.0095(17)
C7 0.0161(19) 0.026(2) 0.016(2) 0.0045(17) 0.0011(15) 0.0128(17)
C8 0.015(2) 0.022(2) 0.021(2) 0.0053(17) 0.0029(16) 0.0093(18)
C9 0.0152(18) 0.0192(19) 0.021(2) 0.0022(17) 0.0029(16) 0.0105(16)
C10 0.025(2) 0.030(3) 0.020(2) 0.0114(19) 0.0046(18) 0.008(2)
C11 0.029(2) 0.034(3) 0.019(2) 0.0106(19) 0.0094(19) 0.019(2)
Mn2 0.0197(3) 0.0197(3) 0.0226(6) 0.000 0.000 0.00983(17)
C12 0.013(2) 0.018(2) 0.037(3) -0.0021(19) 0.0048(18) 0.0076(17)
C13 0.017(2) 0.021(2) 0.030(3) 0.0023(18) -0.0013(18) 0.0098(18)
C14 0.022(2) 0.020(2) 0.022(2) -0.0003(17) -0.0002(17) 0.0066(18)
C15 0.017(2) 0.0167(19) 0.034(3) -0.0019(19) 0.0053(18) 0.0093(17)
C16 0.019(2) 0.018(2) 0.045(3) 0.001(2) -0.003(2) 0.0111(18)
C17 0.019(2) 0.028(2) 0.028(2) 0.014(2) 0.0001(18) 0.0104(19)
C18 0.018(2) 0.019(2) 0.021(2) 0.0012(17) 0.0005(17) 0.0053(17)
C19 0.0122(18) 0.019(2) 0.022(2) -0.0005(17) 0.0000(16) 0.0071(17)
C20 0.0159(19) 0.0153(19) 0.024(2) -0.0012(16) -0.0024(16) 0.0064(16)
C21 0.025(2) 0.031(3) 0.049(3) -0.005(2) 0.003(2) 0.017(2)
C22 0.035(3) 0.035(3) 0.016(2) -0.001(2) 0.001(2) 0.010(2)
Mn3 0.0215(4) 0.0215(4) 0.0209(6) 0.000 0.000 0.01073(19)
C23 0.018(2) 0.023(2) 0.032(3) 0.000(2) 0.0026(19) 0.0100(19)
C24 0.029(2) 0.021(2) 0.030(3) -0.0063(19) -0.007(2) 0.015(2)
C25 0.026(2) 0.026(2) 0.017(2) 0.0002(17) 0.0002(17) 0.015(2)
C26 0.021(2) 0.020(2) 0.023(2) 0.0019(17) 0.0050(18) 0.0125(18)
C27 0.016(2) 0.016(2) 0.035(3) 0.0014(19) -0.0037(19) 0.0077(17)
C28 0.021(2) 0.020(2) 0.022(2) 0.0014(17) -0.0001(17) 0.0109(18)
C29 0.023(2) 0.024(2) 0.015(2) 0.0035(16) 0.0030(16) 0.0120(18)
C30 0.020(2) 0.016(2) 0.022(2) -0.0018(16) 0.0006(17) 0.0120(17)
C31 0.021(2) 0.0158(18) 0.021(2) -0.0017(16) -0.0003(17) 0.0115(17)
C32 0.024(2) 0.029(2) 0.028(3) 0.0031(19) 0.0049(19) 0.015(2)
C33 0.032(3) 0.030(2) 0.023(2) 0.0044(19) 0.005(2) 0.018(2)
Mn4 0.0171(4) 0.0171(4) 0.0203(7) 0.000 0.000 0.00855(18)
C34 0.021(2) 0.019(2) 0.023(2) 0.0012(17) 0.0020(17) 0.0127(19)
C35 0.019(2) 0.025(2) 0.028(3) 0.005(2) 0.0055(19) 0.0134(19)
C36 0.019(2) 0.024(2) 0.015(2) 0.0007(16) 0.0003(16) 0.0145(18)
C37 0.021(2) 0.019(2) 0.029(2) 0.0035(18) -0.0016(18) 0.0110(18)
C38 0.027(3) 0.020(2) 0.036(3) 0.009(2) 0.003(2) 0.014(2)
C39 0.019(2) 0.025(2) 0.037(3) 0.012(2) 0.005(2) 0.0130(19)
C40 0.020(2) 0.027(2) 0.025(2) 0.0032(19) 0.0019(18) 0.018(2)
C41 0.017(2) 0.018(2) 0.022(2) 0.0011(17) -0.0021(17) 0.0105(18)
C42 0.020(2) 0.016(2) 0.023(2) 0.0003(17) -0.0024(17) 0.0114(17)
C43 0.035(3) 0.022(2) 0.033(3) -0.007(2) -0.008(2) 0.012(2)
C44 0.038(3) 0.050(3) 0.019(2) 0.002(2) 0.002(2) 0.030(3)
Mn5 0.0183(4) 0.0183(4) 0.0191(6) 0.000 0.000 0.00916(18)
C45 0.017(2) 0.021(2) 0.026(3) -0.0002(19) -0.0018(18) 0.0094(19)
C46 0.029(2) 0.018(2) 0.020(2) -0.0018(17) 0.0025(19) 0.0108(19)
C47 0.027(2) 0.018(2) 0.021(2) 0.0025(17) -0.0022(18) 0.0065(19)
C48 0.018(2) 0.0141(19) 0.035(3) -0.0003(18) -0.0096(19) 0.0035(16)
C49 0.014(2) 0.017(2) 0.050(3) 0.011(2) -0.001(2) 0.0027(17)
C50 0.020(2) 0.020(2) 0.029(3) 0.0058(19) 0.0079(18) 0.0069(18)
C51 0.020(2) 0.016(2) 0.023(2) 0.0004(18) -0.0023(18) 0.0085(18)
C52 0.018(2) 0.0067(17) 0.018(2) -0.0018(15) -0.0032(16) 0.0034(15)
C53 0.020(2) 0.0143(19) 0.022(2) 0.0018(16) -0.0058(17) 0.0069(16)
C54 0.024(2) 0.032(3) 0.045(3) 0.011(2) -0.012(2) 0.009(2)
C55 0.030(3) 0.029(3) 0.020(2) -0.0011(19) -0.006(2) 0.015(2)
Mn6 0.0246(4) 0.0246(4) 0.0245(7) 0.000 0.000 0.01232(19)
C56 0.017(2) 0.024(2) 0.055(4) -0.013(2) -0.007(2) 0.0088(19)
C57 0.028(3) 0.050(3) 0.043(3) -0.027(3) -0.009(2) 0.018(3)
C58 0.026(3) 0.053(4) 0.031(3) -0.013(2) -0.006(2) 0.018(3)
C59 0.024(2) 0.029(2) 0.028(2) 0.003(2) -0.001(2) 0.013(2)
C60 0.020(2) 0.024(2) 0.033(3) 0.0011(19) 0.0041(19) 0.0104(18)
C61 0.018(2) 0.027(2) 0.032(3) -0.003(2) 0.0003(19) 0.0096(19)
C62 0.016(2) 0.022(2) 0.031(3) -0.0003(19) -0.0023(18) 0.0073(18)
C63 0.017(2) 0.026(2) 0.035(3) -0.004(2) 0.0002(19) 0.0126(19)
C64 0.017(2) 0.031(2) 0.028(3) -0.0059(19) -0.0036(18) 0.0079(18)
C65 0.030(3) 0.054(4) 0.035(3) 0.015(3) 0.005(2) 0.021(3)
C66 0.022(2) 0.034(3) 0.032(3) 0.003(2) -0.008(2) 0.011(2)
K1 0.0182(4) 0.0195(4) 0.0225(4) 0.0011(4) 0.0013(4) 0.0092(4)
K2 0.0194(4) 0.0187(4) 0.0235(4) -0.0012(4) -0.0005(4) 0.0097(4)
O1 0.0324(18) 0.0270(19) 0.038(2) -0.0095(15) -0.0135(16) 0.0153(16)
C67 0.035(3) 0.027(3) 0.074(4) -0.015(3) -0.021(3) 0.019(2)
C68 0.042(3) 0.039(3) 0.055(4) -0.024(3) -0.001(3) 0.019(3)
O2 0.046(2) 0.033(2) 0.0260(19) -0.0070(15) -0.0042(16) 0.0165(18)
C69 0.045(3) 0.025(2) 0.027(3) -0.002(2) -0.007(2) 0.019(2)
C70 0.030(2) 0.033(3) 0.025(2) -0.001(2) -0.001(2) 0.020(2)
O3 0.043(2) 0.0260(17) 0.0220(17) 0.0047(14) 0.0029(15) 0.0144(16)
C71 0.044(3) 0.026(3) 0.034(3) 0.001(2) -0.008(2) 0.008(2)
C72 0.085(5) 0.028(3) 0.024(3) -0.003(2) -0.006(3) 0.022(3)
O4 0.050(2) 0.0318(19) 0.0256(18) 0.0045(15) -0.0078(17) 0.0137(18)
C73 0.038(3) 0.033(3) 0.024(2) 0.000(2) -0.006(2) 0.004(2)
C74 0.042(3) 0.027(2) 0.033(3) 0.001(2) 0.005(2) 0.013(2)
O5 0.0245(17) 0.0305(18) 0.049(2) -0.0178(17) -0.0115(16) 0.0185(15)
C75 0.018(3) 0.024(5) 0.107(12) -0.017(10) -0.002(5) 0.010(2)
C76 0.029(9) 0.030(4) 0.127(14) 0.014(7) 0.044(9) 0.018(7)
O6 0.049(10) 0.061(6) 0.046(5) -0.007(4) 0.007(5) 0.044(9)
C77 0.046(9) 0.057(8) 0.027(5) -0.002(6) 0.005(6) 0.040(9)
C78 0.026(3) 0.034(4) 0.028(5) -0.004(4) -0.004(2) 0.016(2)
C75' 0.018(3) 0.024(5) 0.107(12) -0.017(10) -0.002(5) 0.010(2)
C76' 0.029(9) 0.030(4) 0.127(14) 0.014(7) 0.044(9) 0.018(7)
O6' 0.049(10) 0.061(6) 0.046(5) -0.007(4) 0.007(5) 0.044(9)
C77' 0.046(9) 0.057(8) 0.027(5) -0.002(6) 0.005(6) 0.040(9)
C78' 0.026(3) 0.034(4) 0.028(5) -0.004(4) -0.004(2) 0.016(2)

loop_
_atom_type_symbol
_atom_type_description
_atom_type_scat_dispersion_real
_atom_type_scat_dispersion_imag
_atom_type_scat_source
C C 0.0033 0.0016 'International Tables Vol C Tables 4.2.6.8 and 6.1.1.4'
H H 0.0000 0.0000 'International Tables Vol C Tables 4.2.6.8 and 6.1.1.4'
O O 0.0106 0.0060 'International Tables Vol C Tables 4.2.6.8 and 6.1.1.4'
K K 0.2009 0.2494 'International Tables Vol C Tables 4.2.6.8 and 6.1.1.4'
Mn Mn 0.3368 0.7283 'International Tables Vol C Tables 4.2.6.8 and 6.1.1.4'

loop_
_geom_angle_atom_site_label_1
_geom_angle_atom_site_label_2
_geom_angle_atom_site_label_3
_geom_angle
_geom_angle_site_symmetry_1
_geom_angle_site_symmetry_3
C1 Mn1 C1 112.08(11) 2_655 3_665
C1 Mn1 C1 112.07(11) 2_655 .
C1 Mn1 C1 112.07(11) 3_665 .
C1 Mn1 C2 123.73(16) 2_655 3_665
C1 Mn1 C2 35.10(17) 3_665 3_665
C1 Mn1 C2 122.34(17) . 3_665
C1 Mn1 C2 35.10(17) 2_655 2_655
C1 Mn1 C2 122.34(16) 3_665 2_655
C1 Mn1 C2 123.73(17) . 2_655
C2 Mn1 C2 110.55(12) 3_665 2_655
C1 Mn1 C2 122.34(17) 2_655 .
C1 Mn1 C2 123.73(17) 3_665 .
C1 Mn1 C2 35.10(17) . .
C2 Mn1 C2 110.55(12) 3_665 .
C2 Mn1 C2 110.55(12) 2_655 .
C8 C1 C2 106.7(4) . .
C8 C1 Mn1 92.4(3) . .
C2 C1 Mn1 75.0(3) . .
C8 C1 H1 123.3 . .
C2 C1 H1 123.3 . .
Mn1 C1 H1 123.3 . .
C3 C2 C1 109.8(4) . .
C3 C2 Mn1 93.9(3) . .
C1 C2 Mn1 69.9(3) . .
C3 C2 H2 122.8 . .
C1 C2 H2 122.8 . .
Mn1 C2 H2 122.8 . .
C2 C3 C9 107.7(4) . .
C2 C3 H3 126.2 . .
C9 C3 H3 126.2 . .
C5 C4 C9 117.1(4) . .
C5 C4 C10 122.5(4) . .
C9 C4 C10 120.4(4) . .
C5 C4 K1 67.6(3) . .
C9 C4 K1 86.5(3) . .
C10 C4 K1 116.5(3) . .
C4 C5 C6 122.2(4) . .
C4 C5 K1 87.4(3) . .
C6 C5 K1 77.4(3) . .
C4 C5 H5 118.9 . .
C6 C5 H5 118.9 . .
K1 C5 H5 105.8 . .
C7 C6 C5 121.6(4) . .
C7 C6 K1 88.4(3) . .
C5 C6 K1 75.4(3) . .
C7 C6 H6 119.2 . .
C5 C6 H6 119.2 . .
K1 C6 H6 106.7 . .
C6 C7 C8 118.0(4) . .
C6 C7 C11 123.5(4) . .
C8 C7 C11 118.5(4) . .
C6 C7 K1 67.1(2) . .
C8 C7 K1 86.4(3) . .
C11 C7 K1 117.5(3) . .
C7 C8 C1 131.6(4) . .
C7 C8 C9 120.2(4) . .
C1 C8 C9 108.1(4) . .
C7 C8 K1 69.9(2) . .
C1 C8 K1 128.8(3) . .
C9 C8 K1 76.7(2) . .
C4 C9 C3 131.2(4) . .
C4 C9 C8 120.9(4) . .
C3 C9 C8 107.7(4) . .
C4 C9 K1 69.5(2) . .
C3 C9 K1 126.9(3) . .
C8 C9 K1 79.5(2) . .
C4 C10 H10A 109.5 . .
C4 C10 H10B 109.5 . .
H10A C10 H10B 109.5 . .
C4 C10 H10C 109.5 . .
H10A C10 H10C 109.5 . .
H10B C10 H10C 109.5 . .
C7 C11 H11A 109.5 . .
C7 C11 H11B 109.5 . .
H11A C11 H11B 109.5 . .
C7 C11 H11C 109.5 . .
H11A C11 H11C 109.5 . .
H11B C11 H11C 109.5 . .
C12 Mn2 C12 111.32(12) . 2
C12 Mn2 C12 111.32(12) . 3
C12 Mn2 C12 111.32(12) 2 3
C12 Mn2 C13 125.36(17) . 2
C12 Mn2 C13 35.54(16) 2 2
C12 Mn2 C13 120.88(17) 3 2
C12 Mn2 C13 35.53(16) . .
C12 Mn2 C13 120.88(17) 2 .
C12 Mn2 C13 125.36(17) 3 .
C13 Mn2 C13 110.99(12) 2 .
C12 Mn2 C13 120.88(17) . 3
C12 Mn2 C13 125.36(17) 2 3
C12 Mn2 C13 35.54(16) 3 3
C13 Mn2 C13 110.99(12) 2 3
C13 Mn2 C13 110.99(11) . 3
C19 C12 C13 107.1(4) . .
C19 C12 Mn2 93.5(3) . .
C13 C12 Mn2 73.9(3) . .
C19 C12 K1 73.7(2) . .
C13 C12 K1 79.3(3) . .
Mn2 C12 K1 145.3(2) . .
C19 C12 H12 123.1 . .
C13 C12 H12 123.1 . .
Mn2 C12 H12 123.1 . .
K1 C12 H12 90.0 . .
C14 C13 C12 108.6(4) . .
C14 C13 Mn2 93.7(3) . .
C12 C13 Mn2 70.5(3) . .
C14 C13 K1 77.5(3) . .
C12 C13 K1 74.1(3) . .
Mn2 C13 K1 138.44(19) . .
C14 C13 H13 123.1 . .
C12 C13 H13 123.1 . .
Mn2 C13 H13 123.1 . .
K1 C13 H13 94.4 . .
C13 C14 C20 108.7(4) . .
C13 C14 K1 76.8(3) . .
C20 C14 K1 73.5(3) . .
C13 C14 H14 125.7 . .
C20 C14 H14 125.7 . .
K1 C14 H14 116.0 . .
C16 C15 C20 117.3(4) . .
C16 C15 C21 122.0(4) . .
C20 C15 C21 120.7(5) . .
C15 C16 C17 122.5(4) . .
C15 C16 H16 118.7 . .
C17 C16 H16 118.7 . .
C18 C17 C16 121.9(4) . .
C18 C17 H17 119.1 . .
C16 C17 H17 119.1 . .
C17 C18 C19 117.5(4) . .
C17 C18 C22 122.8(5) . .
C19 C18 C22 119.7(4) . .
C12 C19 C18 131.8(4) . .
C12 C19 C20 108.8(4) . .
C18 C19 C20 119.4(4) . .
C12 C19 K1 79.7(3) . .
C18 C19 K1 107.8(3) . .
C20 C19 K1 78.8(2) . .
C15 C20 C14 131.8(4) . .
C15 C20 C19 121.4(4) . .
C14 C20 C19 106.8(4) . .
C15 C20 K1 113.2(3) . .
C14 C20 K1 80.2(3) . .
C19 C20 K1 73.7(2) . .
C15 C21 H21A 109.5 . .
C15 C21 H21B 109.5 . .
H21A C21 H21B 109.5 . .
C15 C21 H21C 109.5 . .
H21A C21 H21C 109.5 . .
H21B C21 H21C 109.5 . .
C18 C22 H22A 109.5 . .
C18 C22 H22B 109.5 . .
H22A C22 H22B 109.5 . .
C18 C22 H22C 109.5 . .
H22A C22 H22C 109.5 . .
H22B C22 H22C 109.5 . .
C23 Mn3 C23 112.62(11) 3_565 2_665
C23 Mn3 C23 112.62(11) 3_565 .
C23 Mn3 C23 112.62(11) 2_665 .
C23 Mn3 C24 124.52(17) 3_565 .
C23 Mn3 C24 121.50(17) 2_665 .
C23 Mn3 C24 35.27(17) . .
C23 Mn3 C24 35.27(17) 3_565 3_565
C23 Mn3 C24 124.52(17) 2_665 3_565
C23 Mn3 C24 121.50(17) . 3_565
C24 Mn3 C24 109.81(12) . 3_565
C23 Mn3 C24 121.50(17) 3_565 2_665
C23 Mn3 C24 35.27(17) 2_665 2_665
C23 Mn3 C24 124.52(17) . 2_665
C24 Mn3 C24 109.81(12) . 2_665
C24 Mn3 C24 109.81(12) 3_565 2_665
C30 C23 C24 106.2(4) . .
C30 C23 Mn3 92.1(3) . .
C24 C23 Mn3 75.7(3) . .
C30 C23 H23 123.4 . .
C24 C23 H23 123.4 . .
Mn3 C23 H23 123.4 . .
C25 C24 C23 109.4(4) . .
C25 C24 Mn3 93.2(3) . .
C23 C24 Mn3 69.0(3) . .
C25 C24 H24 123.1 . .
C23 C24 H24 123.1 . .
Mn3 C24 H24 123.1 . .
C24 C25 C31 108.2(4) . .
C24 C25 H25 125.9 . .
C31 C25 H25 125.9 . .
C27 C26 C31 117.6(4) . .
C27 C26 C32 123.1(4) . .
C31 C26 C32 119.2(4) . .
C27 C26 K2 69.7(3) . .
C31 C26 K2 86.2(3) . .
C32 C26 K2 115.3(3) . .
C26 C27 C28 121.8(4) . .
C26 C27 K2 84.9(3) . .
C28 C27 K2 78.8(3) . .
C26 C27 H27 119.1 . .
C28 C27 H27 119.1 . .
K2 C27 H27 106.9 . .
C29 C28 C27 122.1(4) . .
C29 C28 K2 87.5(3) . .
C27 C28 K2 74.1(3) . .
C29 C28 H28 119.0 . .
C27 C28 H28 119.0 . .
K2 C28 H28 109.2 . .
C28 C29 C30 117.1(4) . .
C28 C29 C33 122.7(4) . .
C30 C29 C33 120.2(4) . .
C28 C29 K2 67.8(3) . .
C30 C29 K2 84.6(3) . .
C33 C29 K2 119.4(3) . .
C29 C30 C23 130.6(4) . .
C29 C30 C31 121.3(4) . .
C23 C30 C31 107.9(4) . .
C29 C30 K2 71.5(2) . .
C23 C30 K2 128.9(3) . .
C31 C30 K2 75.5(2) . .
C25 C31 C30 108.2(4) . .
C25 C31 C26 131.6(4) . .
C30 C31 C26 120.0(4) . .
C25 C31 K2 127.0(3) . .
C30 C31 K2 80.4(2) . .
C26 C31 K2 69.0(2) . .
C26 C32 H32A 109.5 . .
C26 C32 H32B 109.5 . .
H32A C32 H32B 109.5 . .
C26 C32 H32C 109.5 . .
H32A C32 H32C 109.5 . .
H32B C32 H32C 109.5 . .
C29 C33 H33A 109.5 . .
C29 C33 H33B 109.5 . .
H33A C33 H33B 109.5 . .
C29 C33 H33C 109.5 . .
H33A C33 H33C 109.5 . .
H33B C33 H33C 109.5 . .
C34 Mn4 C34 111.60(11) 3_665 2_655
C34 Mn4 C34 111.60(11) 3_665 .
C34 Mn4 C34 111.60(11) 2_655 .
C34 Mn4 C35 120.86(18) 3_665 2_655
C34 Mn4 C35 35.01(17) 2_655 2_655
C34 Mn4 C35 125.20(18) . 2_655
C34 Mn4 C35 35.01(17) 3_665 3_665
C34 Mn4 C35 125.20(18) 2_655 3_665
C34 Mn4 C35 120.86(18) . 3_665
C35 Mn4 C35 111.20(12) 2_655 3_665
C34 Mn4 C35 125.20(18) 3_665 .
C34 Mn4 C35 120.86(18) 2_655 .
C34 Mn4 C35 35.01(17) . .
C35 Mn4 C35 111.19(12) 2_655 .
C35 Mn4 C35 111.20(12) 3_665 .
C35 C34 C41 106.8(4) . .
C35 C34 Mn4 76.3(3) . .
C41 C34 Mn4 95.5(3) . .
C35 C34 K2 81.1(3) . .
C41 C34 K2 72.6(3) . .
Mn4 C34 K2 150.3(2) . .
C35 C34 H34 122.3 . .
C41 C34 H34 122.3 . .
Mn4 C34 H34 122.3 . .
K2 C34 H34 86.2 . .
C36 C35 C34 109.5(4) . .
C36 C35 Mn4 96.4(3) . .
C34 C35 Mn4 68.7(3) . .
C36 C35 K2 78.8(3) . .
C34 C35 K2 73.0(3) . .
Mn4 C35 K2 137.1(2) . .
C36 C35 H35 122.6 . .
C34 C35 H35 122.6 . .
Mn4 C35 H35 122.6 . .
K2 C35 H35 94.0 . .
C35 C36 C42 107.6(4) . .
C35 C36 K2 76.0(3) . .
C42 C36 K2 72.2(2) . .
C35 C36 H36 126.2 . .
C42 C36 H36 126.2 . .
K2 C36 H36 117.6 . .
C38 C37 C42 116.8(5) . .
C38 C37 C43 122.6(4) . .
C42 C37 C43 120.6(4) . .
C37 C38 C39 121.9(5) . .
C37 C38 H38 119.1 . .
C39 C38 H38 119.1 . .
C40 C39 C38 123.0(5) . .
C40 C39 H39 118.5 . .
C38 C39 H39 118.5 . .
C39 C40 C41 116.0(5) . .
C39 C40 C44 123.7(5) . .
C41 C40 C44 120.4(5) . .
C42 C41 C40 122.1(4) . .
C42 C41 C34 107.4(4) . .
C40 C41 C34 130.5(4) . .
C42 C41 K2 81.1(3) . .
C40 C41 K2 106.8(3) . .
C34 C41 K2 79.9(3) . .
C41 C42 C37 120.2(4) . .
C41 C42 C36 108.7(4) . .
C37 C42 C36 131.0(4) . .
C41 C42 K2 72.3(3) . .
C37 C42 K2 111.6(3) . .
C36 C42 K2 82.0(3) . .
C37 C43 H43A 109.5 . .
C37 C43 H43B 109.5 . .
H43A C43 H43B 109.5 . .
C37 C43 H43C 109.5 . .
H43A C43 H43C 109.5 . .
H43B C43 H43C 109.5 . .
C40 C44 H44A 109.5 . .
C40 C44 H44B 109.5 . .
H44A C44 H44B 109.5 . .
C40 C44 H44C 109.5 . .
H44A C44 H44C 109.5 . .
H44B C44 H44C 109.5 . .
C45 Mn5 C45 112.79(11) 3_565 2_665
C45 Mn5 C45 112.79(11) 3_565 .
C45 Mn5 C45 112.79(11) 2_665 .
C45 Mn5 C46 122.75(19) 3_565 2_665
C45 Mn5 C46 35.14(17) 2_665 2_665
C45 Mn5 C46 123.21(19) . 2_665
C45 Mn5 C46 123.20(19) 3_565 .
C45 Mn5 C46 122.75(19) 2_665 .
C45 Mn5 C46 35.14(17) . .
C46 Mn5 C46 109.71(12) 2_665 .
C45 Mn5 C46 35.14(17) 3_565 3_565
C45 Mn5 C46 123.20(19) 2_665 3_565
C45 Mn5 C46 122.75(19) . 3_565
C46 Mn5 C46 109.70(12) 2_665 3_565
C46 Mn5 C46 109.70(12) . 3_565
C52 C45 C46 107.8(4) . .
C52 C45 Mn5 94.3(3) . .
C46 C45 Mn5 76.5(3) . .
C52 C45 H45 122.2 . .
C46 C45 H45 122.2 . .
Mn5 C45 H45 122.2 . .
C47 C46 C45 108.5(5) . .
C47 C46 Mn5 94.8(3) . .
C45 C46 Mn5 68.3(3) . .
C47 C46 H46 123.3 . .
C45 C46 H46 123.3 . .
Mn5 C46 H46 123.3 . .
C53 C47 C46 108.3(4) . .
C53 C47 H47 125.8 . .
C46 C47 H47 125.8 . .
C49 C48 C53 118.0(4) . .
C49 C48 C54 121.9(5) . .
C53 C48 C54 120.2(5) . .
C48 C49 C50 122.1(4) . .
C48 C49 H49 119.0 . .
C50 C49 H49 119.0 . .
C51 C50 C49 121.9(5) . .
C51 C50 H50 119.1 . .
C49 C50 H50 119.1 . .
C50 C51 C52 117.8(4) . .
C50 C51 C55 123.0(5) . .
C52 C51 C55 119.2(4) . .
C45 C52 C51 132.6(4) . .
C45 C52 C53 107.0(4) . .
C51 C52 C53 120.4(4) . .
C47 C53 C48 131.8(5) . .
C47 C53 C52 108.3(4) . .
C48 C53 C52 119.8(4) . .
C48 C54 H54A 109.5 . .
C48 C54 H54B 109.5 . .
H54A C54 H54B 109.5 . .
C48 C54 H54C 109.5 . .
H54A C54 H54C 109.5 . .
H54B C54 H54C 109.5 . .
C51 C55 H55A 109.5 . .
C51 C55 H55B 109.5 . .
H55A C55 H55B 109.5 . .
C51 C55 H55C 109.5 . .
H55A C55 H55C 109.5 . .
H55B C55 H55C 109.5 . .
C56 Mn6 C56 115.46(11) 2 3
C56 Mn6 C56 115.46(11) 2 .
C56 Mn6 C56 115.46(11) 3 .
C56 Mn6 C57 35.1(2) 2 2
C56 Mn6 C57 125.7(2) 3 2
C56 Mn6 C57 118.9(2) . 2
C56 Mn6 C57 125.7(2) 2 .
C56 Mn6 C57 118.9(2) 3 .
C56 Mn6 C57 35.1(2) . .
C57 Mn6 C57 106.35(17) 2 .
C56 Mn6 C57 118.9(2) 2 3
C56 Mn6 C57 35.1(2) 3 3
C56 Mn6 C57 125.7(2) . 3
C57 Mn6 C57 106.35(17) 2 3
C57 Mn6 C57 106.35(17) . 3
C57 C56 C63 106.1(5) . .
C57 C56 Mn6 77.4(3) . .
C63 C56 Mn6 96.2(3) . .
C57 C56 H56 122.2 . .
C63 C56 H56 122.2 . .
Mn6 C56 H56 122.2 . .
C58 C57 C56 110.6(5) . .
C58 C57 Mn6 97.8(4) . .
C56 C57 Mn6 67.5(3) . .
C58 C57 H57 122.2 . .
C56 C57 H57 122.2 . .
Mn6 C57 H57 122.2 . .
C57 C58 C64 107.5(5) . .
C57 C58 H58 126.3 . .
C64 C58 H58 126.3 . .
C60 C59 C64 118.0(5) . .
C60 C59 C65 120.0(5) . .
C64 C59 C65 122.0(5) . .
C59 C60 C61 122.1(5) . .
C59 C60 H60 119.0 . .
C61 C60 H60 119.0 . .
C62 C61 C60 121.5(5) . .
C62 C61 H61 119.2 . .
C60 C61 H61 119.2 . .
C61 C62 C63 117.6(5) . .
C61 C62 C66 123.0(5) . .
C63 C62 C66 119.3(4) . .
C62 C63 C56 131.7(5) . .
C62 C63 C64 119.9(4) . .
C56 C63 C64 108.4(5) . .
C59 C64 C58 131.7(5) . .
C59 C64 C63 120.9(5) . .
C58 C64 C63 107.4(5) . .
C59 C65 H65A 109.5 . .
C59 C65 H65B 109.5 . .
H65A C65 H65B 109.5 . .
C59 C65 H65C 109.5 . .
H65A C65 H65C 109.5 . .
H65B C65 H65C 109.5 . .
C62 C66 H66A 109.5 . .
C62 C66 H66B 109.5 . .
H66A C66 H66B 109.5 . .
C62 C66 H66C 109.5 . .
H66A C66 H66C 109.5 . .
H66B C66 H66C 109.5 . .
O5 K1 O4 85.41(13) . .
O5 K1 C19 107.62(13) . .
O4 K1 C19 121.80(13) . .
O5 K1 C5 127.30(12) . .
O4 K1 C5 121.06(13) . .
C19 K1 C5 95.73(13) . .
O5 K1 C6 126.47(12) . .
O4 K1 C6 94.32(13) . .
C19 K1 C6 117.13(12) . .
C5 K1 C6 27.17(12) . .
O5 K1 C20 133.33(12) . .
O4 K1 C20 108.04(12) . .
C19 K1 C20 27.45(12) . .
C5 K1 C20 84.38(12) . .
C6 K1 C20 97.61(12) . .
O5 K1 C12 89.86(13) . .
O4 K1 C12 101.78(13) . .
C19 K1 C12 26.59(12) . .
C5 K1 C12 122.29(13) . .
C6 K1 C12 141.47(13) . .
C20 K1 C12 44.16(12) . .
O5 K1 C13 101.00(12) . .
O4 K1 C13 78.66(13) . .
C19 K1 C13 43.48(12) . .
C5 K1 C13 126.87(13) . .
C6 K1 C13 131.50(13) . .
C20 K1 C13 43.17(12) . .
C12 K1 C13 26.63(13) . .
O5 K1 C14 126.67(12) . .
O4 K1 C14 82.53(12) . .
C19 K1 C14 43.68(13) . .
C5 K1 C14 102.96(13) . .
C6 K1 C14 106.17(13) . .
C20 K1 C14 26.26(12) . .
C12 K1 C14 43.33(13) . .
C13 K1 C14 25.67(12) . .
O5 K1 C4 104.16(12) . .
O4 K1 C4 136.36(12) . .
C19 K1 C4 96.14(12) . .
C5 K1 C4 25.00(11) . .
C6 K1 C4 45.66(12) . .
C20 K1 C4 95.97(12) . .
C12 K1 C4 120.39(13) . .
C13 K1 C4 137.73(12) . .
C14 K1 C4 119.96(12) . .
O5 K1 C7 103.23(11) . .
O4 K1 C7 84.34(12) . .
C19 K1 C7 140.48(12) . .
C5 K1 C7 45.20(12) . .
C6 K1 C7 24.58(11) . .
C20 K1 C7 122.08(12) . .
C12 K1 C7 166.03(12) . .
C13 K1 C7 149.04(12) . .
C14 K1 C7 126.73(13) . .
C4 K1 C7 52.05(11) . .
O5 K1 C9 85.11(11) . .
O4 K1 C9 121.36(12) . .
C19 K1 C9 116.23(12) . .
C5 K1 C9 42.35(11) . .
C6 K1 C9 50.00(11) . .
C20 K1 C9 119.89(11) . .
C12 K1 C9 135.88(12) . .
C13 K1 C9 159.70(12) . .
C14 K1 C9 143.66(12) . .
C4 K1 C9 23.99(11) . .
C7 K1 C9 42.74(11) . .
O1 K2 O3 81.33(12) . .
O1 K2 C27 130.20(13) . .
O3 K2 C27 119.33(13) . .
O1 K2 C41 104.82(13) . .
O3 K2 C41 129.16(12) . .
C27 K2 C41 95.26(13) . .
O1 K2 C28 131.62(12) . .
O3 K2 C28 92.17(12) . .
C27 K2 C28 27.15(13) . .
C41 K2 C28 115.64(13) . .
O1 K2 C34 87.12(13) . .
O3 K2 C34 106.44(12) . .
C27 K2 C34 122.59(13) . .
C41 K2 C34 27.48(13) . .
C28 K2 C34 139.72(13) . .
O1 K2 C42 129.72(13) . .
O3 K2 C42 116.57(12) . .
C27 K2 C42 83.80(12) . .
C41 K2 C42 26.65(13) . .
C28 K2 C42 96.10(12) . .
C34 K2 C42 43.64(13) . .
O1 K2 C26 105.84(12) . .
O3 K2 C26 130.38(11) . .
C27 K2 C26 25.41(13) . .
C41 K2 C26 97.11(12) . .
C28 K2 C26 46.01(12) . .
C34 K2 C26 122.71(12) . .
C42 K2 C26 96.51(12) . .
O1 K2 C35 99.40(13) . .
O3 K2 C35 85.79(12) . .
C27 K2 C35 125.06(13) . .
C41 K2 C35 43.40(13) . .
C28 K2 C35 128.06(13) . .
C34 K2 C35 25.89(12) . .
C42 K2 C35 42.35(12) . .
C26 K2 C35 138.03(13) . .
O1 K2 C36 124.60(12) . .
O3 K2 C36 91.32(12) . .
C27 K2 C36 101.20(12) . .
C41 K2 C36 43.15(13) . .
C28 K2 C36 103.31(12) . .
C34 K2 C36 42.59(12) . .
C42 K2 C36 25.79(12) . .
C26 K2 C36 119.47(12) . .
C35 K2 C36 25.23(12) . .
O1 K2 C29 108.73(12) . .
O3 K2 C29 78.20(11) . .
C27 K2 C29 45.52(12) . .
C41 K2 C29 139.70(12) . .
C28 K2 C29 24.69(11) . .
C34 K2 C29 164.08(13) . .
C42 K2 C29 120.52(12) . .
C26 K2 C29 52.69(11) . .
C35 K2 C29 144.81(13) . .
C36 K2 C29 123.35(12) . .
O1 K2 C31 87.49(11) . .
O3 K2 C31 112.08(11) . .
C27 K2 C31 43.41(12) . .
C41 K2 C31 118.53(12) . .
C28 K2 C31 50.75(11) . .
C34 K2 C31 139.75(12) . .
C42 K2 C31 121.28(11) . .
C26 K2 C31 24.79(11) . .
C35 K2 C31 161.73(12) . .
C36 K2 C31 143.64(11) . .
C29 K2 C31 43.37(11) . .
C67 O1 C70 109.8(4) . .
C67 O1 K2 133.0(3) . .
C70 O1 K2 117.1(3) . .
O1 C67 C68 109.7(5) . .
O1 C67 H67A 109.7 . .
C68 C67 H67A 109.7 . .
O1 C67 H67B 109.7 . .
C68 C67 H67B 109.7 . .
H67A C67 H67B 108.2 . .
O2 C68 C67 112.2(5) . .
O2 C68 H68A 109.2 . .
C67 C68 H68A 109.2 . .
O2 C68 H68B 109.2 . .
C67 C68 H68B 109.2 . .
H68A C68 H68B 107.9 . .
C68 O2 C69 108.9(4) . .
O2 C69 C70 111.7(4) . .
O2 C69 H69A 109.3 . .
C70 C69 H69A 109.3 . .
O2 C69 H69B 109.3 . .
C70 C69 H69B 109.3 . .
H69A C69 H69B 107.9 . .
O1 C70 C69 110.3(4) . .
O1 C70 H70A 109.6 . .
C69 C70 H70A 109.6 . .
O1 C70 H70B 109.6 . .
C69 C70 H70B 109.6 . .
H70A C70 H70B 108.1 . .
C71 O3 C74 111.3(4) . .
C71 O3 K2 106.9(3) . .
C74 O3 K2 113.5(3) . .
O3 C71 C72 110.5(5) . .
O3 C71 H71A 109.6 . .
C72 C71 H71A 109.6 . .
O3 C71 H71B 109.6 . .
C72 C71 H71B 109.6 . .
H71A C71 H71B 108.1 . .
O4 C72 C71 110.5(5) . .
O4 C72 H72A 109.5 . .
C71 C72 H72A 109.5 . .
O4 C72 H72B 109.5 . .
C71 C72 H72B 109.5 . .
H72A C72 H72B 108.1 . .
C72 O4 C73 108.6(4) . .
C72 O4 K1 125.6(3) . .
C73 O4 K1 124.0(3) . .
O4 C73 C74 111.2(4) . .
O4 C73 H73A 109.4 . .
C74 C73 H73A 109.4 . .
O4 C73 H73B 109.4 . .
C74 C73 H73B 109.4 . .
H73A C73 H73B 108.0 . .
O3 C74 C73 109.9(4) . .
O3 C74 H74A 109.7 . .
C73 C74 H74A 109.7 . .
O3 C74 H74B 109.7 . .
C73 C74 H74B 109.7 . .
H74A C74 H74B 108.2 . .
C78' O5 C75' 111.0(14) . .
C78 O5 C75 107.3(14) . .
C78' O5 K1 125.2(14) . .
C78 O5 K1 125.0(15) . .
C75' O5 K1 123.8(12) . .
C75 O5 K1 126.8(15) . .
O5 C75 C76 111.1(14) . .
O5 C75 H75A 109.4 . .
C76 C75 H75A 109.4 . .
O5 C75 H75B 109.4 . .
C76 C75 H75B 109.4 . .
H75A C75 H75B 108.0 . .
O6 C76 C75 112.3(17) . .
O6 C76 H76A 109.1 . .
C75 C76 H76A 109.1 . .
O6 C76 H76B 109.1 . .
C75 C76 H76B 109.1 . .
H76A C76 H76B 107.9 . .
C76 O6 C77 108.9(14) . .
O6 C77 C78 110.4(16) . .
O6 C77 H77A 109.6 . .
C78 C77 H77A 109.6 . .
O6 C77 H77B 109.6 . .
C78 C77 H77B 109.6 . .
H77A C77 H77B 108.1 . .
O5 C78 C77 113.3(17) . .
O5 C78 H78A 108.9 . .
C77 C78 H78A 108.9 . .
O5 C78 H78B 108.9 . .
C77 C78 H78B 108.9 . .
H78A C78 H78B 107.7 . .
O5 C75' C76' 107.7(14) . .
O5 C75' H75C 110.2 . .
C76' C75' H75C 110.2 . .
O5 C75' H75D 110.2 . .
C76' C75' H75D 110.2 . .
H75C C75' H75D 108.5 . .
O6' C76' C75' 109.1(13) . .
O6' C76' H76C 109.9 . .
C75' C76' H76C 109.9 . .
O6' C76' H76D 109.9 . .
C75' C76' H76D 109.9 . .
H76C C76' H76D 108.3 . .
C77' O6' C76' 113.6(12) . .
O6' C77' C78' 109.2(14) . .
O6' C77' H77C 109.8 . .
C78' C77' H77C 109.8 . .
O6' C77' H77D 109.8 . .
C78' C77' H77D 109.8 . .
H77C C77' H77D 108.3 . .
O5 C78' C77' 110.7(12) . .
O5 C78' H78C 109.5 . .
C77' C78' H78C 109.5 . .
O5 C78' H78D 109.5 . .
C77' C78' H78D 109.5 . .
H78C C78' H78D 108.1 . .

loop_
_geom_bond_atom_site_label_1
_geom_bond_atom_site_label_2
_geom_bond_distance
_geom_bond_site_symmetry_2
Mn1 C1 2.337(4) 2_655
Mn1 C1 2.337(5) 3_665
Mn1 C1 2.337(4) .
Mn1 C2 2.404(5) 3_665
Mn1 C2 2.404(5) 2_655
Mn1 C2 2.404(5) .
C1 C8 1.425(7) .
C1 C2 1.431(7) .
C1 H1 1.0000 .
C2 C3 1.405(7) .
C2 H2 1.0000 .
C3 C9 1.426(6) .
C3 H3 0.9500 .
C4 C5 1.378(6) .
C4 C9 1.414(6) .
C4 C10 1.500(6) .
C4 K1 3.258(5) .
C5 C6 1.423(6) .
C5 K1 3.015(5) .
C5 H5 0.9500 .
C6 C7 1.373(6) .
C6 K1 3.041(4) .
C6 H6 0.9500 .
C7 C8 1.411(6) .
C7 C11 1.503(6) .
C7 K1 3.301(4) .
C8 C9 1.442(6) .
C8 K1 3.508(4) .
C9 K1 3.472(4) .
C10 H10A 0.9800 .
C10 H10B 0.9800 .
C10 H10C 0.9800 .
C11 H11A 0.9800 .
C11 H11B 0.9800 .
C11 H11C 0.9800 .
Mn2 C12 2.329(5) .
Mn2 C12 2.330(5) 2
Mn2 C12 2.330(5) 3
Mn2 C13 2.374(5) 2
Mn2 C13 2.374(5) .
Mn2 C13 2.374(5) 3
C12 C19 1.402(6) .
C12 C13 1.436(7) .
C12 K1 3.081(5) .
C12 H12 1.0000 .
C13 C14 1.400(7) .
C13 K1 3.147(5) .
C13 H13 1.0000 .
C14 C20 1.417(6) .
C14 K1 3.156(5) .
C14 H14 0.9500 .
C15 C16 1.358(7) .
C15 C20 1.411(6) .
C15 C21 1.496(7) .
C16 C17 1.424(8) .
C16 H16 0.9500 .
C17 C18 1.373(7) .
C17 H17 0.9500 .
C18 C19 1.428(7) .
C18 C22 1.500(7) .
C19 C20 1.443(6) .
C19 K1 3.005(4) .
C20 K1 3.071(4) .
C21 H21A 0.9800 .
C21 H21B 0.9800 .
C21 H21C 0.9800 .
C22 H22A 0.9800 .
C22 H22B 0.9800 .
C22 H22C 0.9800 .
Mn3 C23 2.332(5) 3_565
Mn3 C23 2.332(5) 2_665
Mn3 C23 2.332(5) .
Mn3 C24 2.419(5) .
Mn3 C24 2.419(5) 3_565
Mn3 C24 2.419(5) 2_665
C23 C30 1.426(6) .
C23 C24 1.442(7) .
C23 H23 1.0000 .
C24 C25 1.391(7) .
C24 H24 1.0000 .
C25 C31 1.411(6) .
C25 H25 0.9500 .
C26 C27 1.374(7) .
C26 C31 1.432(6) .
C26 C32 1.490(6) .
C26 K2 3.189(5) .
C27 C28 1.425(7) .
C27 K2 3.003(5) .
C27 H27 0.9500 .
C28 C29 1.382(6) .
C28 K2 3.063(5) .
C28 H28 0.9500 .
C29 C30 1.416(6) .
C29 C33 1.502(6) .
C29 K2 3.306(5) .
C30 C31 1.432(6) .
C30 K2 3.471(4) .
C31 K2 3.408(4) .
C32 H32A 0.9800 .
C32 H32B 0.9800 .
C32 H32C 0.9800 .
C33 H33A 0.9800 .
C33 H33B 0.9800 .
C33 H33C 0.9800 .
Mn4 C34 2.298(5) 3_665
Mn4 C34 2.298(5) 2_655
Mn4 C34 2.298(5) .
Mn4 C35 2.397(5) 2_655
Mn4 C35 2.397(5) 3_665
Mn4 C35 2.397(5) .
C34 C35 1.415(7) .
C34 C41 1.452(7) .
C34 K2 3.099(5) .
C34 H34 1.0000 .
C35 C36 1.407(7) .
C35 K2 3.202(5) .
C35 H35 1.0000 .
C36 C42 1.423(6) .
C36 K2 3.238(5) .
C36 H36 0.9500 .
C37 C38 1.394(7) .
C37 C42 1.420(6) .
C37 C43 1.512(7) .
C38 C39 1.396(8) .
C38 H38 0.9500 .
C39 C40 1.377(7) .
C39 H39 0.9500 .
C40 C41 1.417(7) .
C40 C44 1.506(8) .
C41 C42 1.414(7) .
C41 K2 3.003(5) .
C42 K2 3.114(5) .
C43 H43A 0.9800 .
C43 H43B 0.9800 .
C43 H43C 0.9800 .
C44 H44A 0.9800 .
C44 H44B 0.9800 .
C44 H44C 0.9800 .
Mn5 C45 2.311(5) 3_565
Mn5 C45 2.311(5) 2_665
Mn5 C45 2.311(5) .
Mn5 C46 2.418(5) 2_665
Mn5 C46 2.418(5) .
Mn5 C46 2.418(5) 3_565
C45 C52 1.418(7) .
C45 C46 1.431(7) .
C45 H45 1.0000 .
C46 C47 1.408(7) .
C46 H46 1.0000 .
C47 C53 1.403(7) .
C47 H47 0.9500 .
C48 C49 1.366(8) .
C48 C53 1.424(6) .
C48 C54 1.499(7) .
C49 C50 1.427(7) .
C49 H49 0.9500 .
C50 C51 1.368(6) .
C50 H50 0.9500 .
C51 C52 1.421(7) .
C51 C55 1.505(7) .
C52 C53 1.449(6) .
C54 H54A 0.9800 .
C54 H54B 0.9800 .
C54 H54C 0.9800 .
C55 H55A 0.9800 .
C55 H55B 0.9800 .
C55 H55C 0.9800 .
Mn6 C56 2.285(5) 2
Mn6 C56 2.285(5) 3
Mn6 C56 2.285(5) .
Mn6 C57 2.413(5) 2
Mn6 C57 2.413(5) .
Mn6 C57 2.413(5) 3
C56 C57 1.423(9) .
C56 C63 1.434(7) .
C56 H56 1.0000 .
C57 C58 1.402(9) .
C57 H57 1.0000 .
C58 C64 1.431(7) .
C58 H58 0.9500 .
C59 C60 1.363(7) .
C59 C64 1.388(7) .
C59 C65 1.518(7) .
C60 C61 1.406(7) .
C60 H60 0.9500 .
C61 C62 1.380(7) .
C61 H61 0.9500 .
C62 C63 1.405(7) .
C62 C66 1.504(7) .
C63 C64 1.440(7) .
C65 H65A 0.9800 .
C65 H65B 0.9800 .
C65 H65C 0.9800 .
C66 H66A 0.9800 .
C66 H66B 0.9800 .
C66 H66C 0.9800 .
K1 O5 2.593(3) .
K1 O4 2.698(4) .
K2 O1 2.585(4) .
K2 O3 2.723(4) .
O1 C67 1.424(6) .
O1 C70 1.425(6) .
C67 C68 1.505(10) .
C67 H67A 0.9900 .
C67 H67B 0.9900 .
C68 O2 1.402(7) .
C68 H68A 0.9900 .
C68 H68B 0.9900 .
O2 C69 1.426(6) .
C69 C70 1.491(7) .
C69 H69A 0.9900 .
C69 H69B 0.9900 .
C70 H70A 0.9900 .
C70 H70B 0.9900 .
O3 C71 1.410(6) .
O3 C74 1.425(6) .
C71 C72 1.497(8) .
C71 H71A 0.9900 .
C71 H71B 0.9900 .
C72 O4 1.406(7) .
C72 H72A 0.9900 .
C72 H72B 0.9900 .
O4 C73 1.429(6) .
C73 C74 1.521(7) .
C73 H73A 0.9900 .
C73 H73B 0.9900 .
C74 H74A 0.9900 .
C74 H74B 0.9900 .
O5 C78' 1.428(8) .
O5 C78 1.430(8) .
O5 C75' 1.442(12) .
O5 C75 1.455(13) .
C75 C76 1.483(18) .
C75 H75A 0.9900 .
C75 H75B 0.9900 .
C76 O6 1.447(16) .
C76 H76A 0.9900 .
C76 H76B 0.9900 .
O6 C77 1.451(14) .
C77 C78 1.485(15) .
C77 H77A 0.9900 .
C77 H77B 0.9900 .
C78 H78A 0.9900 .
C78 H78B 0.9900 .
C75' C76' 1.485(17) .
C75' H75C 0.9900 .
C75' H75D 0.9900 .
C76' O6' 1.450(14) .
C76' H76C 0.9900 .
C76' H76D 0.9900 .
O6' C77' 1.440(13) .
C77' C78' 1.485(13) .
C77' H77C 0.9900 .
C77' H77D 0.9900 .
C78' H78C 0.9900 .
C78' H78D 0.9900 .

loop_
_geom_torsion_atom_site_label_1
_geom_torsion_atom_site_label_2
_geom_torsion_atom_site_label_3
_geom_torsion_atom_site_label_4
_geom_torsion
_geom_torsion_site_symmetry_1
C1 Mn1 C1 C8 8.6(4) 2_655
C1 Mn1 C1 C8 135.64(19) 3_665
C2 Mn1 C1 C8 173.6(3) 3_665
C2 Mn1 C1 C8 -29.1(4) 2_655
C2 Mn1 C1 C8 -106.7(4) .
C1 Mn1 C1 C2 115.3(3) 2_655
C1 Mn1 C1 C2 -117.7(3) 3_665
C2 Mn1 C1 C2 -79.7(3) 3_665
C2 Mn1 C1 C2 77.5(3) 2_655
C8 C1 C2 C3 1.1(5) .
Mn1 C1 C2 C3 -86.8(4) .
C8 C1 C2 Mn1 88.0(3) .
C1 Mn1 C2 C3 27.0(4) 2_655
C1 Mn1 C2 C3 -169.8(3) 3_665
C1 Mn1 C2 C3 109.7(4) .
C2 Mn1 C2 C3 -132.9(2) 3_665
C2 Mn1 C2 C3 -10.2(4) 2_655
C1 Mn1 C2 C1 -82.7(3) 2_655
C1 Mn1 C2 C1 80.6(3) 3_665
C2 Mn1 C2 C1 117.4(3) 3_665
C2 Mn1 C2 C1 -119.9(3) 2_655
C1 C2 C3 C9 -0.3(5) .
Mn1 C2 C3 C9 -70.3(3) .
C9 C4 C5 C6 -0.1(7) .
C10 C4 C5 C6 -178.6(4) .
K1 C4 C5 C6 73.4(4) .
C9 C4 C5 K1 -73.5(4) .
C10 C4 C5 K1 108.0(4) .
C4 C5 C6 C7 0.0(7) .
K1 C5 C6 C7 78.7(4) .
C4 C5 C6 K1 -78.7(4) .
C5 C6 C7 C8 0.7(6) .
K1 C6 C7 C8 72.4(4) .
C5 C6 C7 C11 179.6(4) .
K1 C6 C7 C11 -108.7(4) .
C5 C6 C7 K1 -71.7(4) .
C6 C7 C8 C1 173.9(5) .
C11 C7 C8 C1 -5.1(7) .
K1 C7 C8 C1 -124.5(5) .
C6 C7 C8 C9 -1.3(6) .
C11 C7 C8 C9 179.7(4) .
K1 C7 C8 C9 60.3(4) .
C6 C7 C8 K1 -61.6(3) .
C11 C7 C8 K1 119.5(4) .
C2 C1 C8 C7 -177.1(5) .
Mn1 C1 C8 C7 -102.0(5) .
C2 C1 C8 C9 -1.5(5) .
Mn1 C1 C8 C9 73.6(3) .
C2 C1 C8 K1 85.8(4) .
Mn1 C1 C8 K1 160.8(2) .
C5 C4 C9 C3 -175.8(4) .
C10 C4 C9 C3 2.7(7) .
K1 C4 C9 C3 121.6(5) .
C5 C4 C9 C8 -0.5(6) .
C10 C4 C9 C8 178.0(4) .
K1 C4 C9 C8 -63.1(4) .
C5 C4 C9 K1 62.6(4) .
C10 C4 C9 K1 -118.9(4) .
C2 C3 C9 C4 175.1(4) .
C2 C3 C9 C8 -0.6(5) .
C2 C3 C9 K1 -90.6(4) .
C7 C8 C9 C4 1.2(6) .
C1 C8 C9 C4 -175.0(4) .
K1 C8 C9 C4 58.2(4) .
C7 C8 C9 C3 177.5(4) .
C1 C8 C9 C3 1.3(5) .
K1 C8 C9 C3 -125.5(3) .
C7 C8 C9 K1 -57.0(4) .
C1 C8 C9 K1 126.8(3) .
C12 Mn2 C12 C19 139.5(2) 2
C12 Mn2 C12 C19 14.7(4) 3
C13 Mn2 C12 C19 176.9(3) 2
C13 Mn2 C12 C19 -106.8(4) .
C13 Mn2 C12 C19 -23.7(4) 3
C12 Mn2 C12 C13 -113.7(3) 2
C12 Mn2 C12 C13 121.5(3) 3
C13 Mn2 C12 C13 -76.2(3) 2
C13 Mn2 C12 C13 83.2(3) 3
C12 Mn2 C12 K1 -154.4(3) 2
C12 Mn2 C12 K1 80.7(5) 3
C13 Mn2 C12 K1 -117.0(3) 2
C13 Mn2 C12 K1 -40.8(3) .
C13 Mn2 C12 K1 42.4(4) 3
C19 C12 C13 C14 1.5(5) .
Mn2 C12 C13 C14 -87.3(3) .
K1 C12 C13 C14 70.5(3) .
C19 C12 C13 Mn2 88.7(3) .
K1 C12 C13 Mn2 157.77(14) .
C19 C12 C13 K1 -69.0(3) .
Mn2 C12 C13 K1 -157.77(14) .
C12 Mn2 C13 C14 108.5(4) .
C12 Mn2 C13 C14 -167.7(3) 2
C12 Mn2 C13 C14 31.6(4) 3
C13 Mn2 C13 C14 -129.6(2) 2
C13 Mn2 C13 C14 -5.6(4) 3
C12 Mn2 C13 C12 83.8(3) 2
C12 Mn2 C13 C12 -76.9(3) 3
C13 Mn2 C13 C12 122.0(3) 2
C13 Mn2 C13 C12 -114.1(3) 3
C12 Mn2 C13 K1 33.3(3) .
C12 Mn2 C13 K1 117.0(3) 2
C12 Mn2 C13 K1 -43.7(4) 3
C13 Mn2 C13 K1 155.2(2) 2
C13 Mn2 C13 K1 -80.9(4) 3
C12 C13 C14 C20 -0.9(5) .
Mn2 C13 C14 C20 -71.6(4) .
K1 C13 C14 C20 67.3(3) .
C12 C13 C14 K1 -68.2(3) .
Mn2 C13 C14 K1 -138.92(17) .
C20 C15 C16 C17 -0.4(7) .
C21 C15 C16 C17 178.9(5) .
C15 C16 C17 C18 1.9(7) .
C16 C17 C18 C19 -0.7(7) .
C16 C17 C18 C22 179.7(4) .
C13 C12 C19 C18 177.7(5) .
Mn2 C12 C19 C18 -108.1(5) .
K1 C12 C19 C18 104.7(5) .
C13 C12 C19 C20 -1.4(5) .
Mn2 C12 C19 C20 72.8(3) .
K1 C12 C19 C20 -74.4(3) .
C13 C12 C19 K1 72.9(3) .
Mn2 C12 C19 K1 147.20(18) .
C17 C18 C19 C12 179.2(5) .
C22 C18 C19 C12 -1.2(7) .
C17 C18 C19 C20 -1.8(6) .
C22 C18 C19 C20 177.8(4) .
C17 C18 C19 K1 -88.8(4) .
C22 C18 C19 K1 90.8(4) .
C16 C15 C20 C14 180.0(5) .
C21 C15 C20 C14 0.7(8) .
C16 C15 C20 C19 -2.2(6) .
C21 C15 C20 C19 178.5(4) .
C16 C15 C20 K1 82.3(4) .
C21 C15 C20 K1 -97.0(4) .
C13 C14 C20 C15 178.1(5) .
K1 C14 C20 C15 -112.4(5) .
C13 C14 C20 C19 0.1(5) .
K1 C14 C20 C19 69.5(3) .
C13 C14 C20 K1 -69.5(3) .
C12 C19 C20 C15 -177.4(4) .
C18 C19 C20 C15 3.3(6) .
K1 C19 C20 C15 107.6(4) .
C12 C19 C20 C14 0.9(5) .
C18 C19 C20 C14 -178.4(4) .
K1 C19 C20 C14 -74.1(3) .
C12 C19 C20 K1 75.0(3) .
C18 C19 C20 K1 -104.2(4) .
C23 Mn3 C23 C30 -135.54(19) 3_565
C23 Mn3 C23 C30 -6.9(4) 2_665
C24 Mn3 C23 C30 106.2(4) .
C24 Mn3 C23 C30 -174.1(3) 3_565
C24 Mn3 C23 C30 31.2(4) 2_665
C23 Mn3 C23 C24 118.3(3) 3_565
C23 Mn3 C23 C24 -113.0(4) 2_665
C24 Mn3 C23 C24 79.7(3) 3_565
C24 Mn3 C23 C24 -74.9(3) 2_665
C30 C23 C24 C25 -2.1(6) .
Mn3 C23 C24 C25 85.9(4) .
C30 C23 C24 Mn3 -88.0(3) .
C23 Mn3 C24 C25 169.9(3) 3_565
C23 Mn3 C24 C25 -24.5(4) 2_665
C23 Mn3 C24 C25 -109.6(4) .
C24 Mn3 C24 C25 133.5(2) 3_565
C24 Mn3 C24 C25 12.7(4) 2_665
C23 Mn3 C24 C23 -80.5(3) 3_565
C23 Mn3 C24 C23 85.1(3) 2_665
C24 Mn3 C24 C23 -116.9(3) 3_565
C24 Mn3 C24 C23 122.3(3) 2_665
C23 C24 C25 C31 1.7(6) .
Mn3 C24 C25 C31 70.6(4) .
C31 C26 C27 C28 0.7(7) .
C32 C26 C27 C28 179.0(4) .
K2 C26 C27 C28 -73.4(4) .
C31 C26 C27 K2 74.1(4) .
C32 C26 C27 K2 -107.6(4) .
C26 C27 C28 C29 0.2(7) .
K2 C27 C28 C29 -76.6(4) .
C26 C27 C28 K2 76.7(4) .
C27 C28 C29 C30 -1.7(7) .
K2 C28 C29 C30 -71.1(4) .
C27 C28 C29 C33 -179.0(4) .
K2 C28 C29 C33 111.6(4) .
C27 C28 C29 K2 69.4(4) .
C28 C29 C30 C23 -172.6(5) .
C33 C29 C30 C23 4.8(8) .
K2 C29 C30 C23 125.8(5) .
C28 C29 C30 C31 2.5(6) .
C33 C29 C30 C31 179.9(4) .
K2 C29 C30 C31 -59.2(4) .
C28 C29 C30 K2 61.6(4) .
C33 C29 C30 K2 -121.0(4) .
C24 C23 C30 C29 177.2(5) .
Mn3 C23 C30 C29 101.5(5) .
C24 C23 C30 C31 1.7(5) .
Mn3 C23 C30 C31 -74.0(3) .
C24 C23 C30 K2 -83.9(5) .
Mn3 C23 C30 K2 -159.7(2) .
C24 C25 C31 C30 -0.6(5) .
C24 C25 C31 C26 -174.9(5) .
C24 C25 C31 K2 91.1(4) .
C29 C30 C31 C25 -176.8(4) .
C23 C30 C31 C25 -0.7(5) .
K2 C30 C31 C25 126.0(3) .
C29 C30 C31 C26 -1.7(6) .
C23 C30 C31 C26 174.3(4) .
K2 C30 C31 C26 -58.9(4) .
C29 C30 C31 K2 57.2(4) .
C23 C30 C31 K2 -126.7(3) .
C27 C26 C31 C25 173.8(5) .
C32 C26 C31 C25 -4.6(7) .
K2 C26 C31 C25 -121.5(5) .
C27 C26 C31 C30 0.1(6) .
C32 C26 C31 C30 -178.3(4) .
K2 C26 C31 C30 64.8(4) .
C27 C26 C31 K2 -64.7(4) .
C32 C26 C31 K2 116.9(4) .
C34 Mn4 C34 C35 -121.0(3) 3_665
C34 Mn4 C34 C35 113.4(4) 2_655
C35 Mn4 C34 C35 76.4(3) 2_655
C35 Mn4 C34 C35 -83.2(3) 3_665
C34 Mn4 C34 C41 -15.1(4) 3_665
C34 Mn4 C34 C41 -140.7(2) 2_655
C35 Mn4 C34 C41 -177.7(3) 2_655
C35 Mn4 C34 C41 22.8(4) 3_665
C35 Mn4 C34 C41 105.9(4) .
C34 Mn4 C34 K2 -79.2(5) 3_665
C34 Mn4 C34 K2 155.2(3) 2_655
C35 Mn4 C34 K2 118.2(4) 2_655
C35 Mn4 C34 K2 -41.4(5) 3_665
C35 Mn4 C34 K2 41.8(3) .
C41 C34 C35 C36 -2.4(5) .
Mn4 C34 C35 C36 89.3(3) .
K2 C34 C35 C36 -71.1(3) .
C41 C34 C35 Mn4 -91.7(3) .
K2 C34 C35 Mn4 -160.45(15) .
C41 C34 C35 K2 68.7(3) .
Mn4 C34 C35 K2 160.45(15) .
C34 Mn4 C35 C36 -31.3(4) 3_665
C34 Mn4 C35 C36 167.6(3) 2_655
C34 Mn4 C35 C36 -108.5(4) .
C35 Mn4 C35 C36 129.9(2) 2_655
C35 Mn4 C35 C36 5.4(4) 3_665
C34 Mn4 C35 C34 77.2(3) 3_665
C34 Mn4 C35 C34 -83.9(3) 2_655
C35 Mn4 C35 C34 -121.6(3) 2_655
C35 Mn4 C35 C34 113.9(4) 3_665
C34 Mn4 C35 K2 49.1(4) 3_665
C34 Mn4 C35 K2 -112.0(3) 2_655
C34 Mn4 C35 K2 -28.0(2) .
C35 Mn4 C35 K2 -149.6(3) 2_655
C35 Mn4 C35 K2 85.9(4) 3_665
C34 C35 C36 C42 1.4(5) .
Mn4 C35 C36 C42 71.0(4) .
K2 C35 C36 C42 -65.8(3) .
C34 C35 C36 K2 67.2(3) .
Mn4 C35 C36 K2 136.83(19) .
C42 C37 C38 C39 0.4(7) .
C43 C37 C38 C39 -177.9(5) .
C37 C38 C39 C40 -0.2(8) .
C38 C39 C40 C41 -0.5(7) .
C38 C39 C40 C44 178.4(5) .
C39 C40 C41 C42 1.0(7) .
C44 C40 C41 C42 -178.0(5) .
C39 C40 C41 C34 -178.1(5) .
C44 C40 C41 C34 3.0(8) .
C39 C40 C41 K2 90.9(4) .
C44 C40 C41 K2 -88.1(4) .
C35 C34 C41 C42 2.5(5) .
Mn4 C34 C41 C42 -74.9(4) .
K2 C34 C41 C42 77.2(3) .
C35 C34 C41 C40 -178.4(5) .
Mn4 C34 C41 C40 104.3(5) .
K2 C34 C41 C40 -103.6(5) .
C35 C34 C41 K2 -74.8(3) .
Mn4 C34 C41 K2 -152.11(17) .
C40 C41 C42 C37 -0.8(7) .
C34 C41 C42 C37 178.5(4) .
K2 C41 C42 C37 -105.1(4) .
C40 C41 C42 C36 179.1(4) .
C34 C41 C42 C36 -1.7(5) .
K2 C41 C42 C36 74.8(3) .
C40 C41 C42 K2 104.3(4) .
C34 C41 C42 K2 -76.4(3) .
C38 C37 C42 C41 0.1(7) .
C43 C37 C42 C41 178.4(4) .
C38 C37 C42 C36 -179.8(5) .
C43 C37 C42 C36 -1.5(8) .
C38 C37 C42 K2 -81.4(5) .
C43 C37 C42 K2 96.9(4) .
C35 C36 C42 C41 0.2(5) .
K2 C36 C42 C41 -68.2(3) .
C35 C36 C42 C37 -179.9(5) .
K2 C36 C42 C37 111.7(5) .
C35 C36 C42 K2 68.3(3) .
C45 Mn5 C45 C52 8.5(4) 3_565
C45 Mn5 C45 C52 137.71(19) 2_665
C46 Mn5 C45 C52 176.0(3) 2_665
C46 Mn5 C45 C52 -107.3(4) .
C46 Mn5 C45 C52 -29.9(4) 3_565
C45 Mn5 C45 C46 115.8(4) 3_565
C45 Mn5 C45 C46 -115.0(4) 2_665
C46 Mn5 C45 C46 -76.7(3) 2_665
C46 Mn5 C45 C46 77.5(3) 3_565
C52 C45 C46 C47 2.5(6) .
Mn5 C45 C46 C47 -87.8(4) .
C52 C45 C46 Mn5 90.3(4) .
C45 Mn5 C46 C47 25.2(4) 3_565
C45 Mn5 C46 C47 -168.5(3) 2_665
C45 Mn5 C46 C47 108.0(5) .
C46 Mn5 C46 C47 -131.9(2) 2_665
C46 Mn5 C46 C47 -11.3(4) 3_565
C45 Mn5 C46 C45 -82.8(3) 3_565
C45 Mn5 C46 C45 83.5(3) 2_665
C46 Mn5 C46 C45 120.1(4) 2_665
C46 Mn5 C46 C45 -119.3(4) 3_565
C45 C46 C47 C53 -1.8(6) .
Mn5 C46 C47 C53 -70.6(4) .
C53 C48 C49 C50 1.0(7) .
C54 C48 C49 C50 179.6(5) .
C48 C49 C50 C51 2.2(8) .
C49 C50 C51 C52 -2.7(7) .
C49 C50 C51 C55 177.4(5) .
C46 C45 C52 C51 -179.6(5) .
Mn5 C45 C52 C51 -102.4(5) .
C46 C45 C52 C53 -2.1(5) .
Mn5 C45 C52 C53 75.1(3) .
C50 C51 C52 C45 177.5(5) .
C55 C51 C52 C45 -2.7(8) .
C50 C51 C52 C53 0.2(7) .
C55 C51 C52 C53 -179.9(4) .
C46 C47 C53 C48 175.8(5) .
C46 C47 C53 C52 0.5(5) .
C49 C48 C53 C47 -178.3(5) .
C54 C48 C53 C47 3.1(8) .
C49 C48 C53 C52 -3.5(7) .
C54 C48 C53 C52 177.9(4) .
C45 C52 C53 C47 1.0(5) .
C51 C52 C53 C47 178.9(4) .
C45 C52 C53 C48 -175.0(4) .
C51 C52 C53 C48 2.9(6) .
C56 Mn6 C56 C57 116.5(4) 2
C56 Mn6 C56 C57 -104.6(4) 3
C57 Mn6 C56 C57 77.0(4) 2
C57 Mn6 C56 C57 -65.3(4) 3
C56 Mn6 C56 C63 -138.4(2) 2
C56 Mn6 C56 C63 0.5(5) 3
C57 Mn6 C56 C63 -177.9(3) 2
C57 Mn6 C56 C63 105.1(5) .
C57 Mn6 C56 C63 39.8(5) 3
C63 C56 C57 C58 -2.9(6) .
Mn6 C56 C57 C58 90.1(4) .
C63 C56 C57 Mn6 -93.0(4) .
C56 Mn6 C57 C58 166.7(3) 2
C56 Mn6 C57 C58 -15.1(5) 3
C56 Mn6 C57 C58 -109.1(5) .
C57 Mn6 C57 C58 133.7(3) 2
C57 Mn6 C57 C58 20.6(5) 3
C56 Mn6 C57 C56 -84.2(3) 2
C56 Mn6 C57 C56 94.0(4) 3
C57 Mn6 C57 C56 -117.2(4) 2
C57 Mn6 C57 C56 129.7(4) 3
C56 C57 C58 C64 1.6(6) .
Mn6 C57 C58 C64 70.4(4) .
C64 C59 C60 C61 -1.6(7) .
C65 C59 C60 C61 176.8(5) .
C59 C60 C61 C62 0.6(7) .
C60 C61 C62 C63 0.0(7) .
C60 C61 C62 C66 -176.8(4) .
C61 C62 C63 C56 -177.6(5) .
C66 C62 C63 C56 -0.6(8) .
C61 C62 C63 C64 0.3(7) .
C66 C62 C63 C64 177.3(4) .
C57 C56 C63 C62 -178.9(5) .
Mn6 C56 C63 C62 102.5(6) .
C57 C56 C63 C64 3.0(6) .
Mn6 C56 C63 C64 -75.6(4) .
C60 C59 C64 C58 -179.2(5) .
C65 C59 C64 C58 2.4(8) .
C60 C59 C64 C63 2.0(7) .
C65 C59 C64 C63 -176.4(5) .
C57 C58 C64 C59 -178.7(5) .
C57 C58 C64 C63 0.3(6) .
C62 C63 C64 C59 -1.4(7) .
C56 C63 C64 C59 177.0(4) .
C62 C63 C64 C58 179.5(5) .
C56 C63 C64 C58 -2.1(5) .
C12 C19 K1 O5 50.2(3) .
C18 C19 K1 O5 -80.6(3) .
C20 C19 K1 O5 161.9(2) .
C12 C19 K1 O4 -45.4(3) .
C18 C19 K1 O4 -176.3(3) .
C20 C19 K1 O4 66.2(3) .
C12 C19 K1 C5 -177.7(3) .
C18 C19 K1 C5 51.5(3) .
C20 C19 K1 C5 -66.0(3) .
C12 C19 K1 C6 -160.1(3) .
C18 C19 K1 C6 69.1(3) .
C20 C19 K1 C6 -48.4(3) .
C12 C19 K1 C20 -111.7(4) .
C18 C19 K1 C20 117.5(4) .
C18 C19 K1 C12 -130.8(5) .
C20 C19 K1 C12 111.7(4) .
C12 C19 K1 C13 -37.3(3) .
C18 C19 K1 C13 -168.1(4) .
C20 C19 K1 C13 74.4(3) .
C12 C19 K1 C14 -74.9(3) .
C18 C19 K1 C14 154.3(4) .
C20 C19 K1 C14 36.8(2) .
C12 C19 K1 C4 157.2(3) .
C18 C19 K1 C4 26.4(3) .
C20 C19 K1 C4 -91.1(3) .
C12 C19 K1 C7 -170.1(3) .
C18 C19 K1 C7 59.0(4) .
C20 C19 K1 C7 -58.5(3) .
C12 C19 K1 C9 143.5(3) .
C18 C19 K1 C9 12.6(3) .
C20 C19 K1 C9 -104.9(3) .
C4 C5 K1 O5 25.1(3) .
C6 C5 K1 O5 -98.8(3) .
C4 C5 K1 O4 135.0(3) .
C6 C5 K1 O4 11.2(3) .
C4 C5 K1 C19 -92.2(3) .
C6 C5 K1 C19 143.9(3) .
C4 C5 K1 C6 123.8(4) .
C4 C5 K1 C20 -117.3(3) .
C6 C5 K1 C20 118.9(3) .
C4 C5 K1 C12 -93.5(3) .
C6 C5 K1 C12 142.7(3) .
C4 C5 K1 C13 -125.5(3) .
C6 C5 K1 C13 110.7(3) .
C4 C5 K1 C14 -136.0(3) .
C6 C5 K1 C14 100.2(3) .
C6 C5 K1 C4 -123.8(4) .
C4 C5 K1 C7 94.5(3) .
C6 C5 K1 C7 -29.3(2) .
C4 C5 K1 C9 31.1(2) .
C6 C5 K1 C9 -92.8(3) .
C7 C6 K1 O5 -21.2(3) .
C5 C6 K1 O5 102.1(3) .
C7 C6 K1 O4 66.2(3) .
C5 C6 K1 O4 -170.4(3) .
C7 C6 K1 C19 -164.5(3) .
C5 C6 K1 C19 -41.2(3) .
C7 C6 K1 C5 -123.4(4) .
C7 C6 K1 C20 175.1(3) .
C5 C6 K1 C20 -61.5(3) .
C7 C6 K1 C12 -178.7(3) .
C5 C6 K1 C12 -55.3(4) .
C7 C6 K1 C13 144.9(3) .
C5 C6 K1 C13 -91.7(3) .
C7 C6 K1 C14 149.7(3) .
C5 C6 K1 C14 -86.9(3) .
C7 C6 K1 C4 -94.0(3) .
C5 C6 K1 C4 29.4(2) .
C5 C6 K1 C7 123.4(4) .
C7 C6 K1 C9 -61.9(3) .
C5 C6 K1 C9 61.4(3) .
C15 C20 K1 O5 -141.8(3) .
C14 C20 K1 O5 86.8(3) .
C19 C20 K1 O5 -24.1(3) .
C15 C20 K1 O4 117.2(3) .
C14 C20 K1 O4 -14.3(3) .
C19 C20 K1 O4 -125.1(3) .
C15 C20 K1 C19 -117.7(4) .
C14 C20 K1 C19 110.9(4) .
C15 C20 K1 C5 -3.7(3) .
C14 C20 K1 C5 -135.1(3) .
C19 C20 K1 C5 114.0(3) .
C15 C20 K1 C6 20.1(4) .
C14 C20 K1 C6 -111.4(3) .
C19 C20 K1 C6 137.8(3) .
C15 C20 K1 C12 -154.4(4) .
C14 C20 K1 C12 74.2(3) .
C19 C20 K1 C12 -36.7(3) .
C15 C20 K1 C13 166.7(4) .
C14 C20 K1 C13 35.2(3) .
C19 C20 K1 C13 -75.6(3) .
C15 C20 K1 C14 131.5(5) .
C19 C20 K1 C14 -110.9(4) .
C15 C20 K1 C4 -25.9(3) .
C14 C20 K1 C4 -157.3(3) .
C19 C20 K1 C4 91.8(3) .
C15 C20 K1 C7 22.5(4) .
C14 C20 K1 C7 -109.0(3) .
C19 C20 K1 C7 140.2(2) .
C15 C20 K1 C9 -27.7(4) .
C14 C20 K1 C9 -159.2(3) .
C19 C20 K1 C9 90.0(3) .
C19 C12 K1 O5 -132.9(3) .
C13 C12 K1 O5 115.5(3) .
Mn2 C12 K1 O5 155.2(4) .
C19 C12 K1 O4 141.8(3) .
C13 C12 K1 O4 30.2(3) .
Mn2 C12 K1 O4 69.9(4) .
C13 C12 K1 C19 -111.6(4) .
Mn2 C12 K1 C19 -71.9(4) .
C19 C12 K1 C5 2.7(3) .
C13 C12 K1 C5 -108.8(3) .
Mn2 C12 K1 C5 -69.1(4) .
C19 C12 K1 C6 29.1(4) .
C13 C12 K1 C6 -82.5(3) .
Mn2 C12 K1 C6 -42.8(5) .
C19 C12 K1 C20 37.9(3) .
C13 C12 K1 C20 -73.6(3) .
Mn2 C12 K1 C20 -33.9(3) .
C19 C12 K1 C13 111.6(4) .
Mn2 C12 K1 C13 39.7(3) .
C19 C12 K1 C14 76.3(3) .
C13 C12 K1 C14 -35.3(3) .
Mn2 C12 K1 C14 4.4(3) .
C19 C12 K1 C4 -26.5(3) .
C13 C12 K1 C4 -138.1(3) .
Mn2 C12 K1 C4 -98.4(4) .
C19 C12 K1 C7 26.9(7) .
C13 C12 K1 C7 -84.7(6) .
Mn2 C12 K1 C7 -45.0(8) .
C19 C12 K1 C9 -50.1(3) .
C13 C12 K1 C9 -161.7(2) .
Mn2 C12 K1 C9 -122.0(3) .
C14 C13 K1 O5 179.4(3) .
C12 C13 K1 O5 -66.9(3) .
Mn2 C13 K1 O5 -99.4(3) .
C14 C13 K1 O4 96.4(3) .
C12 C13 K1 O4 -149.8(3) .
Mn2 C13 K1 O4 177.6(3) .
C14 C13 K1 C19 -76.6(3) .
C12 C13 K1 C19 37.2(3) .
Mn2 C13 K1 C19 4.7(2) .
C14 C13 K1 C5 -24.1(3) .
C12 C13 K1 C5 89.7(3) .
Mn2 C13 K1 C5 57.2(3) .
C14 C13 K1 C6 10.7(4) .
C12 C13 K1 C6 124.5(3) .
Mn2 C13 K1 C6 91.9(3) .
C14 C13 K1 C20 -36.1(3) .
C12 C13 K1 C20 77.7(3) .
Mn2 C13 K1 C20 45.2(3) .
C14 C13 K1 C12 -113.8(4) .
Mn2 C13 K1 C12 -32.5(3) .
C12 C13 K1 C14 113.8(4) .
Mn2 C13 K1 C14 81.3(4) .
C14 C13 K1 C4 -54.9(4) .
C12 C13 K1 C4 58.9(3) .
Mn2 C13 K1 C4 26.4(4) .
C14 C13 K1 C7 38.4(4) .
C12 C13 K1 C7 152.1(3) .
Mn2 C13 K1 C7 119.6(3) .
C14 C13 K1 C9 -74.7(5) .
C12 C13 K1 C9 39.1(5) .
Mn2 C13 K1 C9 6.6(6) .
C13 C14 K1 O5 -0.8(3) .
C20 C14 K1 O5 -115.1(3) .
C13 C14 K1 O4 -79.3(3) .
C20 C14 K1 O4 166.3(3) .
C13 C14 K1 C19 75.7(3) .
C20 C14 K1 C19 -38.6(3) .
C13 C14 K1 C5 160.4(3) .
C20 C14 K1 C5 46.1(3) .
C13 C14 K1 C6 -171.7(3) .
C20 C14 K1 C6 74.0(3) .
C13 C14 K1 C20 114.3(4) .
C13 C14 K1 C12 36.7(3) .
C20 C14 K1 C12 -77.6(3) .
C20 C14 K1 C13 -114.3(4) .
C13 C14 K1 C4 140.6(3) .
C20 C14 K1 C4 26.3(3) .
C13 C14 K1 C7 -156.5(3) .
C20 C14 K1 C7 89.2(3) .
C13 C14 K1 C9 145.6(3) .
C20 C14 K1 C9 31.3(4) .
C5 C4 K1 O5 -159.7(3) .
C9 C4 K1 O5 -38.5(3) .
C10 C4 K1 O5 84.0(4) .
C5 C4 K1 O4 -61.3(3) .
C9 C4 K1 O4 59.9(3) .
C10 C4 K1 O4 -177.7(3) .
C5 C4 K1 C19 90.4(3) .
C9 C4 K1 C19 -148.4(3) .
C10 C4 K1 C19 -26.0(3) .
C9 C4 K1 C5 121.2(4) .
C10 C4 K1 C5 -116.4(5) .
C5 C4 K1 C6 -32.0(3) .
C9 C4 K1 C6 89.2(3) .
C10 C4 K1 C6 -148.4(4) .
C5 C4 K1 C20 62.8(3) .
C9 C4 K1 C20 -176.0(3) .
C10 C4 K1 C20 -53.6(3) .
C5 C4 K1 C12 102.0(3) .
C9 C4 K1 C12 -136.8(3) .
C10 C4 K1 C12 -14.4(4) .
C5 C4 K1 C13 75.6(3) .
C9 C4 K1 C13 -163.2(2) .
C10 C4 K1 C13 -40.8(4) .
C5 C4 K1 C14 51.4(3) .
C9 C4 K1 C14 172.6(2) .
C10 C4 K1 C14 -64.9(4) .
C5 C4 K1 C7 -63.8(3) .
C9 C4 K1 C7 57.4(3) .
C10 C4 K1 C7 179.9(4) .
C5 C4 K1 C9 -121.2(4) .
C10 C4 K1 C9 122.4(5) .
C6 C7 K1 O5 162.6(3) .
C8 C7 K1 O5 40.1(3) .
C11 C7 K1 O5 -80.4(3) .
C6 C7 K1 O4 -113.5(3) .
C8 C7 K1 O4 124.0(3) .
C11 C7 K1 O4 3.6(3) .
C6 C7 K1 C19 21.9(4) .
C8 C7 K1 C19 -100.6(3) .
C11 C7 K1 C19 139.0(3) .
C6 C7 K1 C5 32.5(3) .
C8 C7 K1 C5 -90.0(3) .
C11 C7 K1 C5 149.6(4) .
C8 C7 K1 C6 -122.5(4) .
C11 C7 K1 C6 117.1(5) .
C6 C7 K1 C20 -5.7(3) .
C8 C7 K1 C20 -128.2(3) .
C11 C7 K1 C20 111.3(3) .
C6 C7 K1 C12 3.4(7) .
C8 C7 K1 C12 -119.1(5) .
C11 C7 K1 C12 120.4(6) .
C6 C7 K1 C13 -56.8(4) .
C8 C7 K1 C13 -179.3(3) .
C11 C7 K1 C13 60.3(4) .
C6 C7 K1 C14 -37.2(3) .
C8 C7 K1 C14 -159.7(2) .
C11 C7 K1 C14 79.9(4) .
C6 C7 K1 C4 64.8(3) .
C8 C7 K1 C4 -57.7(3) .
C11 C7 K1 C4 -178.1(4) .
C6 C7 K1 C9 95.1(3) .
C8 C7 K1 C9 -27.4(2) .
C11 C7 K1 C9 -147.8(4) .
C4 C9 K1 O5 142.8(3) .
C3 C9 K1 O5 16.0(4) .
C8 C9 K1 O5 -88.4(3) .
C4 C9 K1 O4 -135.7(3) .
C3 C9 K1 O4 97.6(4) .
C8 C9 K1 O4 -6.8(3) .
C4 C9 K1 C19 35.5(3) .
C3 C9 K1 C19 -91.3(4) .
C8 C9 K1 C19 164.4(3) .
C4 C9 K1 C5 -32.4(2) .
C3 C9 K1 C5 -159.2(4) .
C8 C9 K1 C5 96.4(3) .
C4 C9 K1 C6 -69.0(3) .
C3 C9 K1 C6 164.2(4) .
C8 C9 K1 C6 59.9(3) .
C4 C9 K1 C20 4.6(3) .
C3 C9 K1 C20 -122.2(4) .
C8 C9 K1 C20 133.5(3) .
C4 C9 K1 C12 58.0(3) .
C3 C9 K1 C12 -68.8(4) .
C8 C9 K1 C12 -173.1(3) .
C4 C9 K1 C13 34.0(5) .
C3 C9 K1 C13 -92.7(5) .
C8 C9 K1 C13 162.9(3) .
C4 C9 K1 C14 -10.8(4) .
C3 C9 K1 C14 -137.6(4) .
C8 C9 K1 C14 118.1(3) .
C3 C9 K1 C4 -126.8(5) .
C8 C9 K1 C4 128.9(4) .
C4 C9 K1 C7 -101.7(3) .
C3 C9 K1 C7 131.5(4) .
C8 C9 K1 C7 27.2(2) .
C26 C27 K2 O1 -18.9(3) .
C28 C27 K2 O1 104.9(3) .
C26 C27 K2 O3 -123.3(3) .
C28 C27 K2 O3 0.6(3) .
C26 C27 K2 C41 95.5(3) .
C28 C27 K2 C41 -140.6(3) .
C26 C27 K2 C28 -123.9(4) .
C26 C27 K2 C34 98.6(3) .
C28 C27 K2 C34 -137.5(3) .
C26 C27 K2 C42 119.6(3) .
C28 C27 K2 C42 -116.5(3) .
C28 C27 K2 C26 123.9(4) .
C26 C27 K2 C35 129.7(3) .
C28 C27 K2 C35 -106.4(3) .
C26 C27 K2 C36 138.7(3) .
C28 C27 K2 C36 -97.4(3) .
C26 C27 K2 C29 -95.0(3) .
C28 C27 K2 C29 28.9(2) .
C26 C27 K2 C31 -31.4(2) .
C28 C27 K2 C31 92.5(3) .
C42 C41 K2 O1 -161.1(3) .
C40 C41 K2 O1 77.9(3) .
C34 C41 K2 O1 -51.6(3) .
C42 C41 K2 O3 -70.3(3) .
C40 C41 K2 O3 168.7(3) .
C34 C41 K2 O3 39.2(3) .
C42 C41 K2 C27 64.8(3) .
C40 C41 K2 C27 -56.2(3) .
C34 C41 K2 C27 174.4(3) .
C42 C41 K2 C28 46.1(3) .
C40 C41 K2 C28 -74.9(3) .
C34 C41 K2 C28 155.7(3) .
C42 C41 K2 C34 -109.6(4) .
C40 C41 K2 C34 129.5(5) .
C40 C41 K2 C42 -121.0(4) .
C34 C41 K2 C42 109.6(4) .
C42 C41 K2 C26 90.3(3) .
C40 C41 K2 C26 -30.7(3) .
C34 C41 K2 C26 -160.1(3) .
C42 C41 K2 C35 -73.1(3) .
C40 C41 K2 C35 165.9(4) .
C34 C41 K2 C35 36.5(3) .
C42 C41 K2 C36 -35.9(2) .
C40 C41 K2 C36 -156.9(4) .
C34 C41 K2 C36 73.6(3) .
C42 C41 K2 C29 53.2(3) .
C40 C41 K2 C29 -67.8(4) .
C34 C41 K2 C29 162.8(2) .
C42 C41 K2 C31 103.6(3) .
C40 C41 K2 C31 -17.4(4) .
C34 C41 K2 C31 -146.9(3) .
C29 C28 K2 O1 25.2(3) .
C27 C28 K2 O1 -99.2(3) .
C29 C28 K2 O3 -55.1(3) .
C27 C28 K2 O3 -179.5(3) .
C29 C28 K2 C27 124.4(4) .
C29 C28 K2 C41 168.9(3) .
C27 C28 K2 C41 44.5(3) .
C29 C28 K2 C34 -173.9(2) .
C27 C28 K2 C34 61.6(3) .
C29 C28 K2 C42 -172.1(3) .
C27 C28 K2 C42 63.5(3) .
C29 C28 K2 C26 94.7(3) .
C27 C28 K2 C26 -29.7(2) .
C29 C28 K2 C35 -141.4(3) .
C27 C28 K2 C35 94.1(3) .
C29 C28 K2 C36 -146.9(3) .
C27 C28 K2 C36 88.6(3) .
C27 C28 K2 C29 -124.4(4) .
C29 C28 K2 C31 62.0(3) .
C27 C28 K2 C31 -62.5(3) .
C35 C34 K2 O1 -118.5(3) .
C41 C34 K2 O1 130.7(3) .
Mn4 C34 K2 O1 -159.5(4) .
C35 C34 K2 O3 -38.5(3) .
C41 C34 K2 O3 -149.3(3) .
Mn4 C34 K2 O3 -79.4(4) .
C35 C34 K2 C27 104.2(3) .
C41 C34 K2 C27 -6.6(3) .
Mn4 C34 K2 C27 63.2(4) .
C35 C34 K2 C41 110.8(4) .
Mn4 C34 K2 C41 69.8(4) .
C35 C34 K2 C28 75.7(4) .
C41 C34 K2 C28 -35.1(4) .
Mn4 C34 K2 C28 34.7(5) .
C35 C34 K2 C42 73.0(3) .
C41 C34 K2 C42 -37.8(3) .
Mn4 C34 K2 C42 32.1(3) .
C35 C34 K2 C26 134.4(3) .
C41 C34 K2 C26 23.7(3) .
Mn4 C34 K2 C26 93.5(4) .
C41 C34 K2 C35 -110.8(4) .
Mn4 C34 K2 C35 -41.0(3) .
C35 C34 K2 C36 34.9(3) .
C41 C34 K2 C36 -75.8(3) .
Mn4 C34 K2 C36 -6.0(3) .
C35 C34 K2 C29 66.5(6) .
C41 C34 K2 C29 -44.3(6) .
Mn4 C34 K2 C29 25.5(7) .
C35 C34 K2 C31 158.8(3) .
C41 C34 K2 C31 48.0(3) .
Mn4 C34 K2 C31 117.8(4) .
C41 C42 K2 O1 24.0(3) .
C37 C42 K2 O1 140.2(3) .
C36 C42 K2 O1 -88.7(3) .
C41 C42 K2 O3 125.3(3) .
C37 C42 K2 O3 -118.5(3) .
C36 C42 K2 O3 12.6(3) .
C41 C42 K2 C27 -115.0(3) .
C37 C42 K2 C27 1.3(3) .
C36 C42 K2 C27 132.4(3) .
C37 C42 K2 C41 116.2(5) .
C36 C42 K2 C41 -112.7(4) .
C41 C42 K2 C28 -139.2(3) .
C37 C42 K2 C28 -23.0(3) .
C36 C42 K2 C28 108.1(3) .
C41 C42 K2 C34 39.1(3) .
C37 C42 K2 C34 155.3(4) .
C36 C42 K2 C34 -73.6(3) .
C41 C42 K2 C26 -92.9(3) .
C37 C42 K2 C26 23.3(3) .
C36 C42 K2 C26 154.4(3) .
C41 C42 K2 C35 77.4(3) .
C37 C42 K2 C35 -166.4(4) .
C36 C42 K2 C35 -35.3(3) .
C41 C42 K2 C36 112.7(4) .
C37 C42 K2 C36 -131.1(5) .
C41 C42 K2 C29 -143.0(3) .
C37 C42 K2 C29 -26.8(4) .
C36 C42 K2 C29 104.3(3) .
C41 C42 K2 C31 -92.0(3) .
C37 C42 K2 C31 24.2(4) .
C36 C42 K2 C31 155.3(2) .
C27 C26 K2 O1 165.1(3) .
C31 C26 K2 O1 43.7(3) .
C32 C26 K2 O1 -76.9(3) .
C27 C26 K2 O3 73.0(3) .
C31 C26 K2 O3 -48.3(3) .
C32 C26 K2 O3 -169.0(3) .
C31 C26 K2 C27 -121.4(4) .
C32 C26 K2 C27 118.0(5) .
C27 C26 K2 C41 -87.3(3) .
C31 C26 K2 C41 151.4(3) .
C32 C26 K2 C41 30.7(3) .
C27 C26 K2 C28 31.8(3) .
C31 C26 K2 C28 -89.6(3) .
C32 C26 K2 C28 149.8(4) .
C27 C26 K2 C34 -98.0(3) .
C31 C26 K2 C34 140.6(3) .
C32 C26 K2 C34 20.0(4) .
C27 C26 K2 C42 -60.4(3) .
C31 C26 K2 C42 178.2(3) .
C32 C26 K2 C42 57.6(3) .
C27 C26 K2 C35 -70.2(3) .
C31 C26 K2 C35 168.4(2) .
C32 C26 K2 C35 47.8(4) .
C27 C26 K2 C36 -48.0(3) .
C31 C26 K2 C36 -169.3(2) .
C32 C26 K2 C36 70.0(4) .
C27 C26 K2 C29 63.3(3) .
C31 C26 K2 C29 -58.0(3) .
C32 C26 K2 C29 -178.7(4) .
C27 C26 K2 C31 121.4(4) .
C32 C26 K2 C31 -120.7(5) .
C36 C35 K2 O1 177.4(3) .
C34 C35 K2 O1 62.8(3) .
Mn4 C35 K2 O1 90.0(3) .
C36 C35 K2 O3 -102.1(3) .
C34 C35 K2 O3 143.3(3) .
Mn4 C35 K2 O3 170.5(3) .
C36 C35 K2 C27 21.1(3) .
C34 C35 K2 C27 -93.5(3) .
Mn4 C35 K2 C27 -66.2(3) .
C36 C35 K2 C41 75.7(3) .
C34 C35 K2 C41 -38.9(3) .
Mn4 C35 K2 C41 -11.6(2) .
C36 C35 K2 C28 -12.7(3) .
C34 C35 K2 C28 -127.3(3) .
Mn4 C35 K2 C28 -100.0(3) .
C36 C35 K2 C34 114.6(4) .
Mn4 C35 K2 C34 27.3(2) .
C36 C35 K2 C42 36.1(3) .
C34 C35 K2 C42 -78.5(3) .
Mn4 C35 K2 C42 -51.2(3) .
C36 C35 K2 C26 50.7(3) .
C34 C35 K2 C26 -63.9(4) .
Mn4 C35 K2 C26 -36.7(4) .
C34 C35 K2 C36 -114.6(4) .
Mn4 C35 K2 C36 -87.4(4) .
C36 C35 K2 C29 -39.5(4) .
C34 C35 K2 C29 -154.1(3) .
Mn4 C35 K2 C29 -126.9(3) .
C36 C35 K2 C31 66.3(5) .
C34 C35 K2 C31 -48.3(6) .
Mn4 C35 K2 C31 -21.1(6) .
C35 C36 K2 O1 -3.1(3) .
C42 C36 K2 O1 110.9(3) .
C35 C36 K2 O3 77.2(3) .
C42 C36 K2 O3 -168.7(3) .
C35 C36 K2 C27 -162.5(3) .
C42 C36 K2 C27 -48.5(3) .
C35 C36 K2 C41 -76.8(3) .
C42 C36 K2 C41 37.2(3) .
C35 C36 K2 C28 169.8(3) .
C42 C36 K2 C28 -76.2(3) .
C35 C36 K2 C34 -35.9(3) .
C42 C36 K2 C34 78.1(3) .
C35 C36 K2 C42 -114.0(4) .
C35 C36 K2 C26 -143.5(3) .
C42 C36 K2 C26 -29.5(3) .
C42 C36 K2 C35 114.0(4) .
C35 C36 K2 C29 154.0(3) .
C42 C36 K2 C29 -92.0(3) .
C35 C36 K2 C31 -151.1(3) .
C42 C36 K2 C31 -37.0(3) .
C28 C29 K2 O1 -160.3(3) .
C30 C29 K2 O1 -38.1(3) .
C33 C29 K2 O1 83.6(4) .
C28 C29 K2 O3 123.2(3) .
C30 C29 K2 O3 -114.6(3) .
C33 C29 K2 O3 7.1(3) .
C28 C29 K2 C27 -31.8(3) .
C30 C29 K2 C27 90.4(3) .
C33 C29 K2 C27 -147.9(4) .
C28 C29 K2 C41 -15.5(4) .
C30 C29 K2 C41 106.7(3) .
C33 C29 K2 C41 -131.6(3) .
C30 C29 K2 C28 122.2(4) .
C33 C29 K2 C28 -116.1(5) .
C28 C29 K2 C34 14.4(6) .
C30 C29 K2 C34 136.6(4) .
C33 C29 K2 C34 -101.7(5) .
C28 C29 K2 C42 9.1(3) .
C30 C29 K2 C42 131.4(3) .
C33 C29 K2 C42 -106.9(3) .
C28 C29 K2 C26 -64.4(3) .
C30 C29 K2 C26 57.8(3) .
C33 C29 K2 C26 179.6(4) .
C28 C29 K2 C35 58.4(4) .
C30 C29 K2 C35 -179.4(3) .
C33 C29 K2 C35 -57.7(4) .
C28 C29 K2 C36 39.5(3) .
C30 C29 K2 C36 161.7(2) .
C33 C29 K2 C36 -76.6(4) .
C28 C29 K2 C31 -95.5(3) .
C30 C29 K2 C31 26.7(2) .
C33 C29 K2 C31 148.4(4) .
C25 C31 K2 O1 -11.3(4) .
C30 C31 K2 O1 94.3(3) .
C26 C31 K2 O1 -138.3(3) .
C25 C31 K2 O3 -90.9(4) .
C30 C31 K2 O3 14.7(3) .
C26 C31 K2 O3 142.1(3) .
C25 C31 K2 C27 159.2(4) .
C30 C31 K2 C27 -95.2(3) .
C26 C31 K2 C27 32.2(3) .
C25 C31 K2 C41 94.2(4) .
C30 C31 K2 C41 -160.1(2) .
C26 C31 K2 C41 -32.8(3) .
C25 C31 K2 C28 -164.8(4) .
C30 C31 K2 C28 -59.1(3) .
C26 C31 K2 C28 68.3(3) .
C25 C31 K2 C34 71.2(4) .
C30 C31 K2 C34 176.9(3) .
C26 C31 K2 C34 -55.7(3) .
C25 C31 K2 C42 124.9(4) .
C30 C31 K2 C42 -129.5(3) .
C26 C31 K2 C42 -2.1(3) .
C25 C31 K2 C26 126.9(5) .
C30 C31 K2 C26 -127.4(4) .
C25 C31 K2 C35 101.5(5) .
C30 C31 K2 C35 -152.8(4) .
C26 C31 K2 C35 -25.4(5) .
C25 C31 K2 C36 142.7(4) .
C30 C31 K2 C36 -111.6(3) .
C26 C31 K2 C36 15.8(3) .
C25 C31 K2 C29 -132.3(4) .
C30 C31 K2 C29 -26.6(2) .
C26 C31 K2 C29 100.8(3) .
O3 K2 O1 C67 -107.5(5) .
C27 K2 O1 C67 131.2(5) .
C41 K2 O1 C67 20.8(5) .
C28 K2 O1 C67 167.3(5) .
C34 K2 O1 C67 -0.4(5) .
C42 K2 O1 C67 10.0(6) .
C26 K2 O1 C67 122.8(5) .
C35 K2 O1 C67 -23.3(5) .
C36 K2 O1 C67 -21.9(6) .
C29 K2 O1 C67 178.2(5) .
C31 K2 O1 C67 139.7(5) .
O3 K2 O1 C70 75.0(3) .
C27 K2 O1 C70 -46.3(4) .
C41 K2 O1 C70 -156.7(3) .
C28 K2 O1 C70 -10.2(4) .
C34 K2 O1 C70 -177.9(3) .
C42 K2 O1 C70 -167.5(3) .
C26 K2 O1 C70 -54.6(3) .
C35 K2 O1 C70 159.2(3) .
C36 K2 O1 C70 160.6(3) .
C29 K2 O1 C70 0.7(4) .
C31 K2 O1 C70 -37.8(3) .
C70 O1 C67 C68 57.4(6) .
K2 O1 C67 C68 -120.2(5) .
O1 C67 C68 O2 -58.5(7) .
C67 C68 O2 C69 57.1(6) .
C68 O2 C69 C70 -56.8(6) .
C67 O1 C70 C69 -57.8(6) .
K2 O1 C70 C69 120.3(4) .
O2 C69 C70 O1 57.9(6) .
O1 K2 O3 C71 173.2(3) .
C27 K2 O3 C71 -55.3(3) .
C41 K2 O3 C71 71.1(4) .
C28 K2 O3 C71 -55.0(3) .
C34 K2 O3 C71 88.8(3) .
C42 K2 O3 C71 42.9(3) .
C26 K2 O3 C71 -83.4(3) .
C35 K2 O3 C71 73.0(3) .
C36 K2 O3 C71 48.3(3) .
C29 K2 O3 C71 -75.5(3) .
C31 K2 O3 C71 -103.1(3) .
O1 K2 O3 C74 50.1(3) .
C27 K2 O3 C74 -178.4(3) .
C41 K2 O3 C74 -52.0(4) .
C28 K2 O3 C74 -178.1(3) .
C34 K2 O3 C74 -34.3(4) .
C42 K2 O3 C74 -80.2(3) .
C26 K2 O3 C74 153.5(3) .
C35 K2 O3 C74 -50.1(3) .
C36 K2 O3 C74 -74.7(3) .
C29 K2 O3 C74 161.4(4) .
C31 K2 O3 C74 133.8(3) .
C74 O3 C71 C72 -57.1(6) .
K2 O3 C71 C72 178.5(4) .
O3 C71 C72 O4 60.4(7) .
C71 C72 O4 C73 -60.4(6) .
C71 C72 O4 K1 134.6(4) .
O5 K1 O4 C72 14.9(5) .
C19 K1 O4 C72 122.8(5) .
C5 K1 O4 C72 -116.5(5) .
C6 K1 O4 C72 -111.4(5) .
C20 K1 O4 C72 149.2(5) .
C12 K1 O4 C72 103.8(5) .
C13 K1 O4 C72 117.1(5) .
C14 K1 O4 C72 142.9(5) .
C4 K1 O4 C72 -90.8(5) .
C7 K1 O4 C72 -88.9(5) .
C9 K1 O4 C72 -66.5(5) .
O5 K1 O4 C73 -147.8(4) .
C19 K1 O4 C73 -39.9(4) .
C5 K1 O4 C73 80.8(4) .
C6 K1 O4 C73 85.9(4) .
C20 K1 O4 C73 -13.6(4) .
C12 K1 O4 C73 -58.9(4) .
C13 K1 O4 C73 -45.6(4) .
C14 K1 O4 C73 -19.9(4) .
C4 K1 O4 C73 106.4(4) .
C7 K1 O4 C73 108.3(4) .
C9 K1 O4 C73 130.7(4) .
C72 O4 C73 C74 58.6(6) .
K1 O4 C73 C74 -136.2(4) .
C71 O3 C74 C73 54.6(6) .
K2 O3 C74 C73 175.2(3) .
O4 C73 C74 O3 -55.6(6) .
O4 K1 O5 C78' -100.9(16) .
C19 K1 O5 C78' 137.2(16) .
C5 K1 O5 C78' 25.3(16) .
C6 K1 O5 C78' -8.9(16) .
C20 K1 O5 C78' 148.6(16) .
C12 K1 O5 C78' 157.3(16) .
C13 K1 O5 C78' -178.4(16) .
C14 K1 O5 C78' -178.0(16) .
C4 K1 O5 C78' 35.9(16) .
C7 K1 O5 C78' -17.8(16) .
C9 K1 O5 C78' 21.2(16) .
O4 K1 O5 C78 -91.5(19) .
C19 K1 O5 C78 146.5(19) .
C5 K1 O5 C78 34.6(19) .
C6 K1 O5 C78 0.5(19) .
C20 K1 O5 C78 157.9(19) .
C12 K1 O5 C78 166.7(19) .
C13 K1 O5 C78 -169.0(19) .
C14 K1 O5 C78 -168.7(19) .
C4 K1 O5 C78 45.3(19) .
C7 K1 O5 C78 -8.4(19) .
C9 K1 O5 C78 30.6(19) .
O4 K1 O5 C75' 82.5(16) .
C19 K1 O5 C75' -39.4(16) .
C5 K1 O5 C75' -151.3(16) .
C6 K1 O5 C75' 174.5(16) .
C20 K1 O5 C75' -28.0(16) .
C12 K1 O5 C75' -19.3(16) .
C13 K1 O5 C75' 5.0(16) .
C14 K1 O5 C75' 5.4(16) .
C4 K1 O5 C75' -140.7(16) .
C7 K1 O5 C75' 165.6(16) .
C9 K1 O5 C75' -155.4(16) .
O4 K1 O5 C75 101.4(17) .
C19 K1 O5 C75 -20.5(17) .
C5 K1 O5 C75 -132.4(17) .
C6 K1 O5 C75 -166.6(17) .
C20 K1 O5 C75 -9.1(17) .
C12 K1 O5 C75 -0.4(17) .
C13 K1 O5 C75 23.9(17) .
C14 K1 O5 C75 24.3(17) .
C4 K1 O5 C75 -121.8(17) .
C7 K1 O5 C75 -175.5(17) .
C9 K1 O5 C75 -136.5(17) .
C78' O5 C75 C76 -50(4) .
C78 O5 C75 C76 -57(3) .
C75' O5 C75 C76 -164(13) .
K1 O5 C75 C76 111.7(19) .
O5 C75 C76 O6 59(3) .
C75 C76 O6 C77 -56(3) .
C76 O6 C77 C78 55(3) .
C78' O5 C78 C77 -16(20) .
C75' O5 C78 C77 75(3) .
C75 O5 C78 C77 58(3) .
K1 O5 C78 C77 -111(2) .
O6 C77 C78 O5 -59(3) .
C78' O5 C75' C76' -63(2) .
C78 O5 C75' C76' -71(3) .
C75 O5 C75' C76' 8(9) .
K1 O5 C75' C76' 114.4(15) .
O5 C75' C76' O6' 59(2) .
C75' C76' O6' C77' -57(2) .
C76' O6' C77' C78' 54(3) .
C78 O5 C78' C77' 153(24) .
C75' O5 C78' C77' 61(3) .
C75 O5 C78' C77' 46(3) .
K1 O5 C78' C77' -116.1(18) .
O6' C77' C78' O5 -54(3) .
